data_4329988
loop_
_publ_author_name
'Stevce Stefanoski'
'Christos D. Malliakas'
'Mercouri G. Kanatzidis'
'George S. Nolas'

_publ_section_title
;
 Synthesis and Structural Characterization of NaxSi136 (0 < x <= 24)
 Single Crystals and Low-Temperature Transport of Polycrystalline
 Specimens
;
_journal_name_full 'Inorganic Chemistry'
_journal_page_first 8686
_journal_page_last 8692
_journal_paper_doi 10.1021/ic202199t
_journal_volume 51
_journal_year 2012
_chemical_formula_moiety 'Si136, Na5.1'
_chemical_formula_sum 'Na5.1 Si136'
_chemical_formula_weight 3937.49
_chemical_name_common 'Sodium Silicide'
_chemical_name_systematic
; 
 ? 
;
_space_group_IT_number 227
_symmetry_cell_setting cubic
_symmetry_space_group_name_Hall '-F 4vw 2vw 3'
_symmetry_space_group_name_H-M 'F d -3 m :2'
_atom_sites_solution_hydrogens none
_atom_sites_solution_primary direct
_atom_sites_solution_secondary difmap
_audit_creation_method SHELXL-97
_cell_angle_alpha 90.00
_cell_angle_beta 90.00
_cell_angle_gamma 90.00
_cell_formula_units_Z 1
_cell_length_a 14.6437(7)
_cell_length_b 14.6437(7)
_cell_length_c 14.6437(7)
_cell_measurement_reflns_used 18628
_cell_measurement_temperature 200(2)
_cell_measurement_theta_max 38.15
_cell_measurement_theta_min 4.62
_cell_volume 3140.2(3)
_computing_structure_refinement 'SHELXL-97 (Sheldrick, 2008)'
_computing_structure_solution 'SHELXS-97 (Sheldrick, 2008)'
_diffrn_ambient_temperature 200(2)
_diffrn_detector_area_resol_mean 6.67
_diffrn_measured_fraction_theta_full 0.992
_diffrn_measured_fraction_theta_max 0.992
_diffrn_measurement_device_type 'STOE IPDS 2'
_diffrn_measurement_method 'rotation method'
_diffrn_radiation_monochromator graphite
_diffrn_radiation_source 'fine-focus sealed tube'
_diffrn_radiation_type MoK\a
_diffrn_radiation_wavelength 0.71073
_diffrn_reflns_av_R_equivalents 0.0317
_diffrn_reflns_av_sigmaI/netI 0.0062
_diffrn_reflns_limit_h_max 23
_diffrn_reflns_limit_h_min -23
_diffrn_reflns_limit_k_max 23
_diffrn_reflns_limit_k_min -21
_diffrn_reflns_limit_l_max 23
_diffrn_reflns_limit_l_min -22
_diffrn_reflns_number 10991
_diffrn_reflns_theta_full 34.91
_diffrn_reflns_theta_max 34.91
_diffrn_reflns_theta_min 3.94
_diffrn_standards_decay_% 0
_diffrn_standards_interval_count 0
_diffrn_standards_interval_time 0
_diffrn_standards_number 0
_exptl_absorpt_coefficient_mu 1.361
_exptl_absorpt_correction_T_max 0.7610
_exptl_absorpt_correction_T_min 0.7315
_exptl_absorpt_correction_type integration
_exptl_absorpt_process_details X-Shape2
_exptl_crystal_colour 'dark gray'
_exptl_crystal_density_diffrn 2.082
_exptl_crystal_description cuboctahedral
_exptl_crystal_F_000 1960
_exptl_crystal_size_max 0.34
_exptl_crystal_size_mid 0.47
_exptl_crystal_size_min 0.25
_refine_diff_density_max 0.589
_refine_diff_density_min -0.266
_refine_diff_density_rms 0.083
_refine_ls_extinction_method none
_refine_ls_goodness_of_fit_ref 1.496
_refine_ls_hydrogen_treatment none
_refine_ls_matrix_type full
_refine_ls_number_parameters 16
_refine_ls_number_reflns 370
_refine_ls_number_restraints 0
_refine_ls_restrained_S_all 1.496
_refine_ls_R_factor_all 0.0288
_refine_ls_R_factor_gt 0.0283
_refine_ls_shift/su_max 0.000
_refine_ls_shift/su_mean 0.000
_refine_ls_structure_factor_coef Fsqd
_refine_ls_weighting_details 'calc w=1/[\s^2^(Fo^2^)+(0.0076P)^2^+18.1759P] where P=(Fo^2^+2Fc^2^)/3'
_refine_ls_weighting_scheme calc
_refine_ls_wR_factor_gt 0.0528
_refine_ls_wR_factor_ref 0.0529
_reflns_number_gt 364
_reflns_number_total 370
_reflns_threshold_expression >2sigma(I)
_cod_data_source_file ic202199t_si_002.cif
_cod_data_source_block na5.1si136
_cod_original_sg_symbol_H-M 'F d -3 m'
_cod_original_formula_sum 'Na5.10 Si136'
_cod_database_code 4329988

loop_
_symmetry_equiv_pos_as_xyz
'x, y, z'
'-x+3/4, -y+1/4, z+1/2'
'-x+1/4, y+1/2, -z+3/4'
'x+1/2, -y+3/4, -z+1/4'
'z, x, y'
'z+1/2, -x+3/4, -y+1/4'
'-z+3/4, -x+1/4, y+1/2'
'-z+1/4, x+1/2, -y+3/4'
'y, z, x'
'-y+1/4, z+1/2, -x+3/4'
'y+1/2, -z+3/4, -x+1/4'
'-y+3/4, -z+1/4, x+1/2'
'y+3/4, x+1/4, -z+1/2'
'-y, -x, -z'
'y+1/4, -x+1/2, z+3/4'
'-y+1/2, x+3/4, z+1/4'
'x+3/4, z+1/4, -y+1/2'
'-x+1/2, z+3/4, y+1/4'
'-x, -z, -y'
'x+1/4, -z+1/2, y+3/4'
'z+3/4, y+1/4, -x+1/2'
'z+1/4, -y+1/2, x+3/4'
'-z+1/2, y+3/4, x+1/4'
'-z, -y, -x'
'x, y+1/2, z+1/2'
'-x+3/4, -y+3/4, z+1'
'-x+1/4, y+1, -z+5/4'
'x+1/2, -y+5/4, -z+3/4'
'z, x+1/2, y+1/2'
'z+1/2, -x+5/4, -y+3/4'
'-z+3/4, -x+3/4, y+1'
'-z+1/4, x+1, -y+5/4'
'y, z+1/2, x+1/2'
'-y+1/4, z+1, -x+5/4'
'y+1/2, -z+5/4, -x+3/4'
'-y+3/4, -z+3/4, x+1'
'y+3/4, x+3/4, -z+1'
'-y, -x+1/2, -z+1/2'
'y+1/4, -x+1, z+5/4'
'-y+1/2, x+5/4, z+3/4'
'x+3/4, z+3/4, -y+1'
'-x+1/2, z+5/4, y+3/4'
'-x, -z+1/2, -y+1/2'
'x+1/4, -z+1, y+5/4'
'z+3/4, y+3/4, -x+1'
'z+1/4, -y+1, x+5/4'
'-z+1/2, y+5/4, x+3/4'
'-z, -y+1/2, -x+1/2'
'x+1/2, y, z+1/2'
'-x+5/4, -y+1/4, z+1'
'-x+3/4, y+1/2, -z+5/4'
'x+1, -y+3/4, -z+3/4'
'z+1/2, x, y+1/2'
'z+1, -x+3/4, -y+3/4'
'-z+5/4, -x+1/4, y+1'
'-z+3/4, x+1/2, -y+5/4'
'y+1/2, z, x+1/2'
'-y+3/4, z+1/2, -x+5/4'
'y+1, -z+3/4, -x+3/4'
'-y+5/4, -z+1/4, x+1'
'y+5/4, x+1/4, -z+1'
'-y+1/2, -x, -z+1/2'
'y+3/4, -x+1/2, z+5/4'
'-y+1, x+3/4, z+3/4'
'x+5/4, z+1/4, -y+1'
'-x+1, z+3/4, y+3/4'
'-x+1/2, -z, -y+1/2'
'x+3/4, -z+1/2, y+5/4'
'z+5/4, y+1/4, -x+1'
'z+3/4, -y+1/2, x+5/4'
'-z+1, y+3/4, x+3/4'
'-z+1/2, -y, -x+1/2'
'x+1/2, y+1/2, z'
'-x+5/4, -y+3/4, z+1/2'
'-x+3/4, y+1, -z+3/4'
'x+1, -y+5/4, -z+1/4'
'z+1/2, x+1/2, y'
'z+1, -x+5/4, -y+1/4'
'-z+5/4, -x+3/4, y+1/2'
'-z+3/4, x+1, -y+3/4'
'y+1/2, z+1/2, x'
'-y+3/4, z+1, -x+3/4'
'y+1, -z+5/4, -x+1/4'
'-y+5/4, -z+3/4, x+1/2'
'y+5/4, x+3/4, -z+1/2'
'-y+1/2, -x+1/2, -z'
'y+3/4, -x+1, z+3/4'
'-y+1, x+5/4, z+1/4'
'x+5/4, z+3/4, -y+1/2'
'-x+1, z+5/4, y+1/4'
'-x+1/2, -z+1/2, -y'
'x+3/4, -z+1, y+3/4'
'z+5/4, y+3/4, -x+1/2'
'z+3/4, -y+1, x+3/4'
'-z+1, y+5/4, x+1/4'
'-z+1/2, -y+1/2, -x'
'-x, -y, -z'
'x-3/4, y-1/4, -z-1/2'
'x-1/4, -y-1/2, z-3/4'
'-x-1/2, y-3/4, z-1/4'
'-z, -x, -y'
'-z-1/2, x-3/4, y-1/4'
'z-3/4, x-1/4, -y-1/2'
'z-1/4, -x-1/2, y-3/4'
'-y, -z, -x'
'y-1/4, -z-1/2, x-3/4'
'-y-1/2, z-3/4, x-1/4'
'y-3/4, z-1/4, -x-1/2'
'-y-3/4, -x-1/4, z-1/2'
'y, x, z'
'-y-1/4, x-1/2, -z-3/4'
'y-1/2, -x-3/4, -z-1/4'
'-x-3/4, -z-1/4, y-1/2'
'x-1/2, -z-3/4, -y-1/4'
'x, z, y'
'-x-1/4, z-1/2, -y-3/4'
'-z-3/4, -y-1/4, x-1/2'
'-z-1/4, y-1/2, -x-3/4'
'z-1/2, -y-3/4, -x-1/4'
'z, y, x'
'-x, -y+1/2, -z+1/2'
'x-3/4, y+1/4, -z'
'x-1/4, -y, z-1/4'
'-x-1/2, y-1/4, z+1/4'
'-z, -x+1/2, -y+1/2'
'-z-1/2, x-1/4, y+1/4'
'z-3/4, x+1/4, -y'
'z-1/4, -x, y-1/4'
'-y, -z+1/2, -x+1/2'
'y-1/4, -z, x-1/4'
'-y-1/2, z-1/4, x+1/4'
'y-3/4, z+1/4, -x'
'-y-3/4, -x+1/4, z'
'y, x+1/2, z+1/2'
'-y-1/4, x, -z-1/4'
'y-1/2, -x-1/4, -z+1/4'
'-x-3/4, -z+1/4, y'
'x-1/2, -z-1/4, -y+1/4'
'x, z+1/2, y+1/2'
'-x-1/4, z, -y-1/4'
'-z-3/4, -y+1/4, x'
'-z-1/4, y, -x-1/4'
'z-1/2, -y-1/4, -x+1/4'
'z, y+1/2, x+1/2'
'-x+1/2, -y, -z+1/2'
'x-1/4, y-1/4, -z'
'x+1/4, -y-1/2, z-1/4'
'-x, y-3/4, z+1/4'
'-z+1/2, -x, -y+1/2'
'-z, x-3/4, y+1/4'
'z-1/4, x-1/4, -y'
'z+1/4, -x-1/2, y-1/4'
'-y+1/2, -z, -x+1/2'
'y+1/4, -z-1/2, x-1/4'
'-y, z-3/4, x+1/4'
'y-1/4, z-1/4, -x'
'-y-1/4, -x-1/4, z'
'y+1/2, x, z+1/2'
'-y+1/4, x-1/2, -z-1/4'
'y, -x-3/4, -z+1/4'
'-x-1/4, -z-1/4, y'
'x, -z-3/4, -y+1/4'
'x+1/2, z, y+1/2'
'-x+1/4, z-1/2, -y-1/4'
'-z-1/4, -y-1/4, x'
'-z+1/4, y-1/2, -x-1/4'
'z, -y-3/4, -x+1/4'
'z+1/2, y, x+1/2'
'-x+1/2, -y+1/2, -z'
'x-1/4, y+1/4, -z-1/2'
'x+1/4, -y, z-3/4'
'-x, y-1/4, z-1/4'
'-z+1/2, -x+1/2, -y'
'-z, x-1/4, y-1/4'
'z-1/4, x+1/4, -y-1/2'
'z+1/4, -x, y-3/4'
'-y+1/2, -z+1/2, -x'
'y+1/4, -z, x-3/4'
'-y, z-1/4, x-1/4'
'y-1/4, z+1/4, -x-1/2'
'-y-1/4, -x+1/4, z-1/2'
'y+1/2, x+1/2, z'
'-y+1/4, x, -z-3/4'
'y, -x-1/4, -z-1/4'
'-x-1/4, -z+1/4, y-1/2'
'x, -z-1/4, -y-1/4'
'x+1/2, z+1/2, y'
'-x+1/4, z, -y-3/4'
'-z-1/4, -y+1/4, x-1/2'
'-z+1/4, y, -x-3/4'
'z, -y-1/4, -x-1/4'
'z+1/2, y+1/2, x'

loop_
_atom_site_label
_atom_site_type_symbol
_atom_site_fract_x
_atom_site_fract_y
_atom_site_fract_z
_atom_site_U_iso_or_equiv
_atom_site_adp_type
_atom_site_occupancy
_atom_site_symmetry_multiplicity
_atom_site_calc_flag
_atom_site_refinement_flags
Si3 Si 0.06738(2) 0.37064(3) 0.06738(2) 0.00396(11) Uani 1 2 d S
Si1 Si 0.1250 0.1250 0.1250 0.0041(3) Uani 1 24 d S
Si2 Si 0.03285(3) 0.21715(3) 0.03285(3) 0.00400(15) Uani 1 6 d S
Na2 Na 0.1250 0.6250 0.0994(14) 0.041(8) Uani 0.106(4) 4 d SP

loop_
_atom_site_aniso_label
_atom_site_aniso_U_11
_atom_site_aniso_U_22
_atom_site_aniso_U_33
_atom_site_aniso_U_23
_atom_site_aniso_U_13
_atom_site_aniso_U_12
Si3 0.00386(13) 0.00416(19) 0.00386(13) 0.00010(10) 0.00054(13) 0.00010(10)
Si1 0.0041(3) 0.0041(3) 0.0041(3) 0.000 0.000 0.000
Si2 0.00400(15) 0.00400(15) 0.00400(15) 0.00021(14) -0.00021(14) 0.00021(14)
Na2 0.051(10) 0.051(10) 0.020(8) 0.000 0.000 -0.008(6)

loop_
_atom_type_symbol
_atom_type_description
_atom_type_scat_dispersion_real
_atom_type_scat_dispersion_imag
_atom_type_scat_source
Na Na 0.0362 0.0249 'International Tables Vol C Tables 4.2.6.8 and 6.1.1.4'
Si Si 0.0817 0.0704 'International Tables Vol C Tables 4.2.6.8 and 6.1.1.4'

loop_
_geom_angle_atom_site_label_1
_geom_angle_atom_site_label_2
_geom_angle_atom_site_label_3
_geom_angle
_geom_angle_site_symmetry_1
_geom_angle_site_symmetry_3
Si3 Si3 Si3 119.849(3) 125 177
Si3 Si3 Si2 105.69(2) 125 .
Si3 Si3 Si2 105.69(2) 177 .
Si3 Si3 Si3 108.669(19) 125 27_544
Si3 Si3 Si3 108.669(19) 177 27_544
Si2 Si3 Si3 107.65(2) . 27_544
Si3 Si3 Na2 75.18(5) 125 81_455
Si3 Si3 Na2 75.18(5) 177 81_455
Si2 Si3 Na2 178.04(11) . 81_455
Si3 Si3 Na2 70.39(11) 27_544 81_455
Si3 Si3 Na2 74.7(2) 125 125
Si3 Si3 Na2 67.2(2) 177 125
Si2 Si3 Na2 73.38(2) . 125
Si3 Si3 Na2 175.8(2) 27_544 125
Na2 Si3 Na2 108.58(10) 81_455 125
Si3 Si3 Na2 67.2(2) 125 97_565
Si3 Si3 Na2 74.7(2) 177 97_565
Si2 Si3 Na2 73.38(2) . 97_565
Si3 Si3 Na2 175.8(2) 27_544 97_565
Na2 Si3 Na2 108.58(10) 81_455 97_565
Na2 Si3 Na2 8.2(5) 125 97_565
Si3 Si3 Si2 37.199(15) 125 148_565
Si3 Si3 Si2 135.22(2) 177 148_565
Si2 Si3 Si2 117.056(16) . 148_565
Si3 Si3 Si2 71.475(7) 27_544 148_565
Na2 Si3 Si2 62.54(2) 81_455 148_565
Na2 Si3 Si2 111.9(2) 125 148_565
Na2 Si3 Si2 104.4(2) 97_565 148_565
Si3 Si3 Si2 135.22(2) 125 122_655
Si3 Si3 Si2 37.199(15) 177 122_655
Si2 Si3 Si2 117.056(16) . 122_655
Si3 Si3 Si2 71.475(7) 27_544 122_655
Na2 Si3 Si2 62.54(2) 81_455 122_655
Na2 Si3 Si2 104.4(2) 125 122_655
Na2 Si3 Si2 111.9(2) 97_565 122_655
Si2 Si3 Si2 121.00(2) 148_565 122_655
Si3 Si3 Si1 117.824(9) 125 .
Si3 Si3 Si1 117.824(9) 177 .
Si2 Si3 Si1 36.00(2) . .
Si3 Si3 Si1 71.648(7) 27_544 .
Na2 Si3 Si1 142.04(11) 81_455 .
Na2 Si3 Si1 109.285(12) 125 .
Na2 Si3 Si1 109.285(12) 97_565 .
Si2 Si3 Si1 104.897(11) 148_565 .
Si2 Si3 Si1 104.897(11) 122_655 .
Si3 Si3 Si2 119.043(9) 125 27_544
Si3 Si3 Si2 119.043(9) 177 27_544
Si2 Si3 Si2 71.72(3) . 27_544
Si3 Si3 Si2 35.931(13) 27_544 27_544
Na2 Si3 Si2 106.32(11) 81_455 27_544
Na2 Si3 Si2 144.85(3) 125 27_544
Na2 Si3 Si2 144.85(3) 97_565 27_544
Si2 Si3 Si2 87.910(8) 148_565 27_544
Si2 Si3 Si2 87.910(8) 122_655 27_544
Si1 Si3 Si2 35.717(12) . 27_544
Si3 Si3 Na2 69.2(3) 125 29_554
Si3 Si3 Na2 76.33(11) 177 29_554
Si2 Si3 Na2 174.6(3) . 29_554
Si3 Si3 Na2 76.0(2) 27_544 29_554
Na2 Si3 Na2 6.9(4) 81_455 29_554
Na2 Si3 Na2 103.23(18) 125 29_554
Na2 Si3 Na2 102.7(2) 97_565 29_554
Si2 Si3 Na2 59.94(16) 148_565 29_554
Si2 Si3 Na2 67.6(3) 122_655 29_554
Si1 Si3 Na2 147.44(18) . 29_554
Si2 Si3 Na2 111.9(2) 27_544 29_554
Si3 Si3 Na2 76.33(11) 125 .
Si3 Si3 Na2 69.2(3) 177 .
Si2 Si3 Na2 174.6(3) . .
Si3 Si3 Na2 76.0(2) 27_544 .
Na2 Si3 Na2 6.9(4) 81_455 .
Na2 Si3 Na2 102.7(2) 125 .
Na2 Si3 Na2 103.23(18) 97_565 .
Si2 Si3 Na2 67.6(3) 148_565 .
Si2 Si3 Na2 59.94(16) 122_655 .
Si1 Si3 Na2 147.44(18) . .
Si2 Si3 Na2 111.9(2) 27_544 .
Na2 Si3 Na2 7.9(4) 29_554 .
Si3 Si3 Si3 73.29(2) 125 106_566
Si3 Si3 Si3 128.89(3) 177 106_566
Si2 Si3 Si3 118.146(17) . 106_566
Si3 Si3 Si3 35.382(9) 27_544 106_566
Na2 Si3 Si3 60.29(9) 81_455 106_566
Na2 Si3 Si3 147.9(2) 125 106_566
Na2 Si3 Si3 140.5(2) 97_565 106_566
Si2 Si3 Si3 36.097(9) 148_565 106_566
Si2 Si3 Si3 96.467(14) 122_655 106_566
Si1 Si3 Si3 88.107(6) . 106_566
Si2 Si3 Si3 58.541(10) 27_544 106_566
Na2 Si3 Si3 62.53(5) 29_554 106_566
Na2 Si3 Si3 67.2(3) . 106_566
Si3 Si3 Si3 128.89(3) 125 152_565
Si3 Si3 Si3 73.29(2) 177 152_565
Si2 Si3 Si3 118.146(17) . 152_565
Si3 Si3 Si3 35.382(9) 27_544 152_565
Na2 Si3 Si3 60.29(9) 81_455 152_565
Na2 Si3 Si3 140.5(2) 125 152_565
Na2 Si3 Si3 147.9(2) 97_565 152_565
Si2 Si3 Si3 96.467(14) 148_565 152_565
Si2 Si3 Si3 36.097(9) 122_655 152_565
Si1 Si3 Si3 88.107(6) . 152_565
Si2 Si3 Si3 58.541(10) 27_544 152_565
Na2 Si3 Si3 67.2(3) 29_554 152_565
Na2 Si3 Si3 62.53(5) . 152_565
Si3 Si3 Si3 63.863(15) 106_566 152_565
Si3 Si3 Si3 129.95(2) 125 107_665
Si3 Si3 Si3 35.950(18) 177 107_665
Si2 Si3 Si3 69.744(11) . 107_665
Si3 Si3 Si3 120.364(8) 27_544 107_665
Na2 Si3 Si3 111.13(5) 81_455 107_665
Na2 Si3 Si3 55.9(2) 125 107_665
Na2 Si3 Si3 63.8(2) 97_565 107_665
Si2 Si3 Si3 165.190(13) 148_565 107_665
Si2 Si3 Si3 60.450(11) 122_655 107_665
Si1 Si3 Si3 88.106(6) . 107_665
Si2 Si3 Si3 106.886(7) 27_544 107_665
Na2 Si3 Si3 112.07(9) 29_554 107_665
Na2 Si3 Si3 105.1(3) . 107_665
Si3 Si3 Si3 154.617(9) 106_566 107_665
Si3 Si3 Si3 90.931(13) 152_565 107_665
Si3 Si3 Si3 35.950(18) 125 175_556
Si3 Si3 Si3 129.95(2) 177 175_556
Si2 Si3 Si3 69.744(11) . 175_556
Si3 Si3 Si3 120.364(8) 27_544 175_556
Na2 Si3 Si3 111.13(5) 81_455 175_556
Na2 Si3 Si3 63.8(2) 125 175_556
Na2 Si3 Si3 55.9(2) 97_565 175_556
Si2 Si3 Si3 60.450(11) 148_565 175_556
Si2 Si3 Si3 165.190(13) 122_655 175_556
Si1 Si3 Si3 88.106(6) . 175_556
Si2 Si3 Si3 106.886(7) 27_544 175_556
Na2 Si3 Si3 105.1(3) 29_554 175_556
Na2 Si3 Si3 112.07(9) . 175_556
Si3 Si3 Si3 90.931(13) 106_566 175_556
Si3 Si3 Si3 154.617(9) 152_565 175_556
Si3 Si3 Si3 114.013(18) 107_665 175_556
Si3 Si3 Si3 71.331(19) 125 60_454
Si3 Si3 Si3 123.04(2) 177 60_454
Si2 Si3 Si3 34.371(10) . 60_454
Si3 Si3 Si3 120.0 27_544 60_454
Na2 Si3 Si3 146.50(5) 81_455 60_454
Na2 Si3 Si3 63.19(14) 125 60_454
Na2 Si3 Si3 58.52(12) 97_565 60_454
Si2 Si3 Si3 89.412(12) 148_565 60_454
Si2 Si3 Si3 149.325(12) 122_655 60_454
Si1 Si3 Si3 59.090(5) . 60_454
Si2 Si3 Si3 89.424(12) 27_544 60_454
Na2 Si3 Si3 140.4(3) 29_554 60_454
Na2 Si3 Si3 147.09(6) . 60_454
Si3 Si3 Si3 108.050(6) 106_566 60_454
Si3 Si3 Si3 147.009(9) 152_565 60_454
Si3 Si3 Si3 91.342(10) 107_665 60_454
Si3 Si3 Si3 35.382(9) 175_556 60_454
Si3 Si3 Si3 123.04(2) 125 78_445
Si3 Si3 Si3 71.331(19) 177 78_445
Si2 Si3 Si3 34.371(10) . 78_445
Si3 Si3 Si3 120.0 27_544 78_445
Na2 Si3 Si3 146.50(5) 81_455 78_445
Na2 Si3 Si3 58.52(12) 125 78_445
Na2 Si3 Si3 63.19(14) 97_565 78_445
Si2 Si3 Si3 149.325(12) 148_565 78_445
Si2 Si3 Si3 89.412(12) 122_655 78_445
Si1 Si3 Si3 59.090(5) . 78_445
Si2 Si3 Si3 89.424(12) 27_544 78_445
Na2 Si3 Si3 147.09(6) 29_554 78_445
Na2 Si3 Si3 140.4(3) . 78_445
Si3 Si3 Si3 147.009(9) 106_566 78_445
Si3 Si3 Si3 108.050(6) 152_565 78_445
Si3 Si3 Si3 35.382(9) 107_665 78_445
Si3 Si3 Si3 91.342(10) 175_556 78_445
Si3 Si3 Si3 60.0 60_454 78_445
Si3 Si3 Na2 73.20(12) 125 107_665
Si3 Si3 Na2 73.20(12) 177 107_665
Si2 Si3 Na2 67.9(3) . 107_665
Si3 Si3 Na2 175.5(3) 27_544 107_665
Na2 Si3 Na2 114.1(4) 81_455 107_665
Na2 Si3 Na2 6.8(4) 125 107_665
Na2 Si3 Na2 6.8(4) 97_565 107_665
Si2 Si3 Na2 110.25(11) 148_565 107_665
Si2 Si3 Na2 110.25(11) 122_655 107_665
Si1 Si3 Na2 103.9(3) . 107_665
Si2 Si3 Na2 139.6(3) 27_544 107_665
Na2 Si3 Na2 108.41(8) 29_554 107_665
Na2 Si3 Na2 108.41(8) . 107_665
Si3 Si3 Na2 146.22(9) 106_566 107_665
Si3 Si3 Na2 146.22(9) 152_565 107_665
Si3 Si3 Na2 58.69(6) 107_665 107_665
Si3 Si3 Na2 58.69(6) 175_556 107_665
Si3 Si3 Na2 56.4(2) 60_454 107_665
Si3 Si3 Na2 56.4(2) 78_445 107_665
Si3 Si3 Na2 68.87(11) 125 177
Si3 Si3 Na2 68.87(11) 177 177
Si2 Si3 Na2 78.6(3) . 177
Si3 Si3 Na2 173.7(3) 27_544 177
Na2 Si3 Na2 103.32(18) 81_455 177
Na2 Si3 Na2 6.7(4) 125 177
Na2 Si3 Na2 6.7(4) 97_565 177
Si2 Si3 Na2 105.94(12) 148_565 177
Si2 Si3 Na2 105.94(12) 122_655 177
Si1 Si3 Na2 114.6(3) . 177
Si2 Si3 Na2 150.4(3) 27_544 177
Na2 Si3 Na2 97.7(5) 29_554 177
Na2 Si3 Na2 97.7(5) . 177
Si3 Si3 Na2 141.68(15) 106_566 177
Si3 Si3 Na2 141.68(15) 152_565 177
Si3 Si3 Na2 61.30(8) 107_665 177
Si3 Si3 Na2 61.30(8) 175_556 177
Si3 Si3 Na2 65.2(2) 60_454 177
Si3 Si3 Na2 65.2(2) 78_445 177
Na2 Si3 Na2 10.8(6) 107_665 177
Si3 Si3 Na2 79.4(3) 125 79_454
Si3 Si3 Na2 72.60(9) 177 79_454
Si2 Si3 Na2 174.7(3) . 79_454
Si3 Si3 Na2 68.66(18) 27_544 79_454
Na2 Si3 Na2 4.2(2) 81_455 79_454
Na2 Si3 Na2 110.02(14) 125 79_454
Na2 Si3 Na2 110.6(2) 97_565 79_454
Si2 Si3 Na2 65.95(16) 148_565 79_454
Si2 Si3 Na2 58.5(2) 122_655 79_454
Si1 Si3 Na2 140.1(2) . 79_454
Si2 Si3 Na2 104.51(19) 27_544 79_454
Na2 Si3 Na2 10.7(6) 29_554 79_454
Na2 Si3 Na2 7.4(4) . 79_454
Si3 Si3 Na2 61.28(2) 106_566 79_454
Si3 Si3 Na2 56.6(3) 152_565 79_454
Si3 Si3 Na2 108.45(10) 107_665 79_454
Si3 Si3 Na2 115.3(3) 175_556 79_454
Si3 Si3 Na2 150.7(3) 60_454 79_454
Si3 Si3 Na2 143.69(12) 78_445 79_454
Na2 Si3 Na2 115.8(5) 107_665 79_454
Na2 Si3 Na2 105.06(10) 177 79_454
Si3 Si3 Na2 72.60(9) 125 27_544
Si3 Si3 Na2 79.4(3) 177 27_544
Si2 Si3 Na2 174.7(3) . 27_544
Si3 Si3 Na2 68.66(18) 27_544 27_544
Na2 Si3 Na2 4.2(2) 81_455 27_544
Na2 Si3 Na2 110.6(2) 125 27_544
Na2 Si3 Na2 110.02(14) 97_565 27_544
Si2 Si3 Na2 58.5(2) 148_565 27_544
Si2 Si3 Na2 65.95(16) 122_655 27_544
Si1 Si3 Na2 140.1(2) . 27_544
Si2 Si3 Na2 104.51(19) 27_544 27_544
Na2 Si3 Na2 7.4(4) 29_554 27_544
Na2 Si3 Na2 10.7(6) . 27_544
Si3 Si3 Na2 56.6(3) 106_566 27_544
Si3 Si3 Na2 61.28(2) 152_565 27_544
Si3 Si3 Na2 115.3(3) 107_665 27_544
Si3 Si3 Na2 108.45(10) 175_556 27_544
Si3 Si3 Na2 143.69(12) 60_454 27_544
Si3 Si3 Na2 150.7(3) 78_445 27_544
Na2 Si3 Na2 115.8(5) 107_665 27_544
Na2 Si3 Na2 105.06(10) 177 27_544
Na2 Si3 Na2 7.6(4) 79_454 27_544
Si3 Si3 Si3 30.074(1) 125 81_455
Si3 Si3 Si3 90.0 177 81_455
Si2 Si3 Si3 121.484(17) . 81_455
Si3 Si3 Si3 120.0 27_544 81_455
Na2 Si3 Si3 60.11(9) 81_455 81_455
Na2 Si3 Si3 61.63(14) 125 81_455
Na2 Si3 Si3 56.88(13) 97_565 81_455
Si2 Si3 Si3 57.156(8) 148_565 81_455
Si2 Si3 Si3 109.146(11) 122_655 81_455
Si1 Si3 Si3 145.953(3) . 81_455
Si2 Si3 Si3 145.065(7) 27_544 81_455
Na2 Si3 Si3 53.2(3) 29_554 81_455
Na2 Si3 Si3 58.03(2) . 81_455
Si3 Si3 Si3 88.658(10) 106_566 81_455
Si3 Si3 Si3 120.363(8) 152_565 81_455
Si3 Si3 Si3 108.048(6) 107_665 81_455
Si3 Si3 Si3 58.068(8) 175_556 81_455
Si3 Si3 Si3 90.0 60_454 81_455
Si3 Si3 Si3 120.0 78_445 81_455
Na2 Si3 Si3 63.7(2) 107_665 81_455
Na2 Si3 Si3 54.9(2) 177 81_455
Na2 Si3 Si3 63.8(3) 79_454 81_455
Na2 Si3 Si3 59.46(5) 27_544 81_455
Si3 Si3 Si3 90.0 125 29_554
Si3 Si3 Si3 30.074(1) 177 29_554
Si2 Si3 Si3 121.484(17) . 29_554
Si3 Si3 Si3 120.0 27_544 29_554
Na2 Si3 Si3 60.11(9) 81_455 29_554
Na2 Si3 Si3 56.88(13) 125 29_554
Na2 Si3 Si3 61.63(14) 97_565 29_554
Si2 Si3 Si3 109.146(11) 148_565 29_554
Si2 Si3 Si3 57.156(8) 122_655 29_554
Si1 Si3 Si3 145.953(3) . 29_554
Si2 Si3 Si3 145.065(7) 27_544 29_554
Na2 Si3 Si3 58.03(2) 29_554 29_554
Na2 Si3 Si3 53.2(3) . 29_554
Si3 Si3 Si3 120.363(8) 106_566 29_554
Si3 Si3 Si3 88.658(10) 152_565 29_554
Si3 Si3 Si3 58.068(8) 107_665 29_554
Si3 Si3 Si3 108.048(6) 175_556 29_554
Si3 Si3 Si3 120.0 60_454 29_554
Si3 Si3 Si3 90.0 78_445 29_554
Na2 Si3 Si3 63.7(2) 107_665 29_554
Na2 Si3 Si3 54.9(2) 177 29_554
Na2 Si3 Si3 59.46(5) 79_454 29_554
Na2 Si3 Si3 63.8(3) 27_544 29_554
Si3 Si3 Si3 60.0 81_455 29_554
Si3 Si3 Na2 67.72(16) 125 175_556
Si3 Si3 Na2 74.26(17) 177 175_556
Si2 Si3 Na2 73.25(2) . 175_556
Si3 Si3 Na2 176.32(17) 27_544 175_556
Na2 Si3 Na2 108.71(11) 81_455 175_556
Na2 Si3 Na2 7.7(4) 125 175_556
Na2 Si3 Na2 0.52(5) 97_565 175_556
Si2 Si3 Na2 104.90(16) 148_565 175_556
Si2 Si3 Na2 111.45(16) 122_655 175_556
Si1 Si3 Na2 109.174(13) . 175_556
Si2 Si3 Na2 144.77(3) 27_544 175_556
Na2 Si3 Na2 102.8(2) 29_554 175_556
Na2 Si3 Na2 103.32(18) . 175_556
Si3 Si3 Na2 141.00(16) 106_566 175_556
Si3 Si3 Na2 147.47(16) 152_565 175_556
Si3 Si3 Na2 63.31(17) 107_665 175_556
Si3 Si3 Na2 56.38(17) 175_556 175_556
Si3 Si3 Na2 58.70(10) 60_454 175_556
Si3 Si3 Na2 62.79(10) 78_445 175_556
Na2 Si3 Na2 6.4(3) 107_665 175_556
Na2 Si3 Na2 6.5(3) 177 175_556
Na2 Si3 Na2 110.7(2) 79_454 175_556
Na2 Si3 Na2 110.19(16) 27_544 175_556
Si3 Si3 Na2 57.27(10) 81_455 175_556
Si3 Si3 Na2 61.42(11) 29_554 175_556
Si3 Si3 Na2 74.26(17) 125 123_565
Si3 Si3 Na2 67.72(16) 177 123_565
Si2 Si3 Na2 73.25(2) . 123_565
Si3 Si3 Na2 176.32(17) 27_544 123_565
Na2 Si3 Na2 108.71(11) 81_455 123_565
Na2 Si3 Na2 0.52(5) 125 123_565
Na2 Si3 Na2 7.7(4) 97_565 123_565
Si2 Si3 Na2 111.45(16) 148_565 123_565
Si2 Si3 Na2 104.90(16) 122_655 123_565
Si1 Si3 Na2 109.174(13) . 123_565
Si2 Si3 Na2 144.77(3) 27_544 123_565
Na2 Si3 Na2 103.32(18) 29_554 123_565
Na2 Si3 Na2 102.8(2) . 123_565
Si3 Si3 Na2 147.47(16) 106_566 123_565
Si3 Si3 Na2 141.00(16) 152_565 123_565
Si3 Si3 Na2 56.38(17) 107_665 123_565
Si3 Si3 Na2 63.31(17) 175_556 123_565
Si3 Si3 Na2 62.79(10) 60_454 123_565
Si3 Si3 Na2 58.70(10) 78_445 123_565
Na2 Si3 Na2 6.4(3) 107_665 123_565
Na2 Si3 Na2 6.5(3) 177 123_565
Na2 Si3 Na2 110.19(16) 79_454 123_565
Na2 Si3 Na2 110.7(2) 27_544 123_565
Si3 Si3 Na2 61.42(11) 81_455 123_565
Si3 Si3 Na2 57.27(10) 29_554 123_565
Na2 Si3 Na2 7.1(4) 175_556 123_565
Si3 Si3 Na2 73.69(4) 125 11_455
Si3 Si3 Na2 73.69(4) 177 11_455
Si2 Si3 Na2 178.58(8) . 11_455
Si3 Si3 Na2 73.77(8) 27_544 11_455
Na2 Si3 Na2 3.38(18) 81_455 11_455
Na2 Si3 Na2 105.20(8) 125 11_455
Na2 Si3 Na2 105.20(8) 97_565 11_455
Si2 Si3 Na2 63.25(2) 148_565 11_455
Si2 Si3 Na2 63.25(2) 122_655 11_455
Si1 Si3 Na2 145.42(8) . 11_455
Si2 Si3 Na2 109.70(8) 27_544 11_455
Na2 Si3 Na2 4.5(2) 29_554 11_455
Na2 Si3 Na2 4.5(2) . 11_455
Si3 Si3 Na2 62.99(6) 106_566 11_455
Si3 Si3 Na2 62.99(6) 152_565 11_455
Si3 Si3 Na2 109.62(4) 107_665 11_455
Si3 Si3 Na2 109.62(4) 175_556 11_455
Si3 Si3 Na2 144.95(4) 60_454 11_455
Si3 Si3 Na2 144.95(4) 78_445 11_455
Na2 Si3 Na2 110.7(2) 107_665 11_455
Na2 Si3 Na2 99.9(4) 177 11_455
Na2 Si3 Na2 6.4(3) 79_454 11_455
Na2 Si3 Na2 6.4(3) 27_544 11_455
Si3 Si3 Na2 57.37(6) 81_455 11_455
Si3 Si3 Na2 57.37(6) 29_554 11_455
Na2 Si3 Na2 105.34(8) 175_556 11_455
Na2 Si3 Na2 105.34(8) 123_565 11_455
Si3 Si3 Si3 60.0 125 97_565
Si3 Si3 Si3 60.0 177 97_565
Si2 Si3 Si3 125.98(3) . 97_565
Si3 Si3 Si3 126.375(11) 27_544 97_565
Na2 Si3 Si3 55.99(11) 81_455 97_565
Na2 Si3 Si3 52.752(12) 125 97_565
Na2 Si3 Si3 52.752(12) 97_565 97_565
Si2 Si3 Si3 83.424(11) 148_565 97_565
Si2 Si3 Si3 83.424(11) 122_655 97_565
Si1 Si3 Si3 161.978(18) . 97_565
Si2 Si3 Si3 162.31(2) 27_544 97_565
Na2 Si3 Si3 50.48(19) 29_554 97_565
Na2 Si3 Si3 50.48(19) . 97_565
Si3 Si3 Si3 107.085(17) 106_566 97_565
Si3 Si3 Si3 107.085(17) 152_565 97_565
Si3 Si3 Si3 82.141(11) 107_665 97_565
Si3 Si3 Si3 82.141(11) 175_556 97_565
Si3 Si3 Si3 105.829(9) 60_454 97_565
Si3 Si3 Si3 105.829(9) 78_445 97_565
Na2 Si3 Si3 58.1(3) 107_665 97_565
Na2 Si3 Si3 47.3(3) 177 97_565
Na2 Si3 Si3 57.8(2) 79_454 97_565
Na2 Si3 Si3 57.8(2) 27_544 97_565
Si3 Si3 Si3 30.0 81_455 97_565
Si3 Si3 Si3 30.0 29_554 97_565
Na2 Si3 Si3 52.849(14) 175_556 97_565
Na2 Si3 Si3 52.849(14) 123_565 97_565
Na2 Si3 Si3 52.60(8) 11_455 97_565
Si3 Si3 Si1 39.110(8) 125 121
Si3 Si3 Si1 155.568(11) 177 121
Si2 Si3 Si1 94.561(7) . 121
Si3 Si3 Si1 77.022(5) 27_544 121
Na2 Si3 Si1 85.03(2) 81_455 121
Na2 Si3 Si1 107.0(2) 125 121
Na2 Si3 Si1 98.9(2) 97_565 121
Si2 Si3 Si1 22.494(11) 148_565 121
Si2 Si3 Si1 140.549(14) 122_655 121
Si1 Si3 Si1 86.600(5) . 121
Si2 Si3 Si1 79.933(5) 27_544 121
Na2 Si3 Si1 82.36(16) 29_554 121
Na2 Si3 Si1 90.1(3) . 121
Si3 Si3 Si1 45.470(7) 106_566 121
Si3 Si3 Si1 109.233(11) 152_565 121
Si3 Si3 Si1 158.939(13) 107_665 121
Si3 Si3 Si1 45.470(7) 175_556 121
Si3 Si3 Si1 68.506(5) 60_454 121
Si3 Si3 Si1 127.443(5) 78_445 121
Na2 Si3 Si1 102.993(5) 107_665 121
Na2 Si3 Si1 102.822(12) 177 121
Na2 Si3 Si1 88.38(15) 79_454 121
Na2 Si3 Si1 80.9(2) 27_544 121
Si3 Si3 Si1 67.457(5) 81_455 121
Si3 Si3 Si1 126.227(5) 29_554 121
Na2 Si3 Si1 99.39(18) 175_556 121
Na2 Si3 Si1 106.54(18) 123_565 121
Na2 Si3 Si1 85.740(17) 11_455 121
Si3 Si3 Si1 97.096(5) 97_565 121
Si2 Si1 Si2 109.5 27_544 76_445
Si2 Si1 Si2 109.5 27_544 .
Si2 Si1 Si2 109.5 76_445 .
Si2 Si1 Si2 109.5 27_544 50_454
Si2 Si1 Si2 109.5 76_445 50_454
Si2 Si1 Si2 109.5 . 50_454
Si2 Si1 Si3 73.089(7) 27_544 .
Si2 Si1 Si3 123.229(1) 76_445 .
Si2 Si1 Si3 36.383(7) . .
Si2 Si1 Si3 123.229(2) 50_454 .
Si2 Si1 Si3 36.382(7) 27_544 83_445
Si2 Si1 Si3 123.229(1) 76_445 83_445
Si2 Si1 Si3 123.229(1) . 83_445
Si2 Si1 Si3 73.089(7) 50_454 83_445
Si3 Si1 Si3 92.841(2) . 83_445
Si2 Si1 Si3 36.382(7) 27_544 27_544
Si2 Si1 Si3 123.229(1) 76_445 27_544
Si2 Si1 Si3 73.089(7) . 27_544
Si2 Si1 Si3 123.229(1) 50_454 27_544
Si3 Si1 Si3 36.707(13) . 27_544
Si3 Si1 Si3 61.821(11) 83_445 27_544
Si2 Si1 Si3 36.382(7) 27_544 55_454
Si2 Si1 Si3 73.089(7) 76_445 55_454
Si2 Si1 Si3 123.229(1) . 55_454
Si2 Si1 Si3 123.229(1) 50_454 55_454
Si3 Si1 Si3 92.841(2) . 55_454
Si3 Si1 Si3 61.821(11) 83_445 55_454
Si3 Si1 Si3 61.821(11) 27_544 55_454
Si2 Si1 Si3 123.229(1) 27_544 60_454
Si2 Si1 Si3 73.089(7) 76_445 60_454
Si2 Si1 Si3 36.382(7) . 60_454
Si2 Si1 Si3 123.229(1) 50_454 60_454
Si3 Si1 Si3 61.821(11) . 60_454
Si3 Si1 Si3 154.270(9) 83_445 60_454
Si3 Si1 Si3 92.842(2) 27_544 60_454
Si3 Si1 Si3 111.906(6) 55_454 60_454
Si2 Si1 Si3 123.229(1) 27_544 50_454
Si2 Si1 Si3 73.089(7) 76_445 50_454
Si2 Si1 Si3 123.229(1) . 50_454
Si2 Si1 Si3 36.382(7) 50_454 50_454
Si3 Si1 Si3 154.271(9) . 50_454
Si3 Si1 Si3 92.842(2) 83_445 50_454
Si3 Si1 Si3 154.270(9) 27_544 50_454
Si3 Si1 Si3 111.906(6) 55_454 50_454
Si3 Si1 Si3 111.906(6) 60_454 50_454
Si2 Si1 Si3 123.229(1) 27_544 34_544
Si2 Si1 Si3 36.382(7) 76_445 34_544
Si2 Si1 Si3 73.089(7) . 34_544
Si2 Si1 Si3 123.229(1) 50_454 34_544
Si3 Si1 Si3 92.842(2) . 34_544
Si3 Si1 Si3 154.270(9) 83_445 34_544
Si3 Si1 Si3 111.906(6) 27_544 34_544
Si3 Si1 Si3 92.842(2) 55_454 34_544
Si3 Si1 Si3 36.707(13) 60_454 34_544
Si3 Si1 Si3 92.842(2) 50_454 34_544
Si2 Si1 Si3 123.229(1) 27_544 76_445
Si2 Si1 Si3 36.382(7) 76_445 76_445
Si2 Si1 Si3 123.229(1) . 76_445
Si2 Si1 Si3 73.089(7) 50_454 76_445
Si3 Si1 Si3 154.271(9) . 76_445
Si3 Si1 Si3 111.906(6) 83_445 76_445
Si3 Si1 Si3 154.270(9) 27_544 76_445
Si3 Si1 Si3 92.842(2) 55_454 76_445
Si3 Si1 Si3 92.842(2) 60_454 76_445
Si3 Si1 Si3 36.707(13) 50_454 76_445
Si3 Si1 Si3 61.821(11) 34_544 76_445
Si2 Si1 Si3 123.229(1) 27_544 32_544
Si2 Si1 Si3 123.229(1) 76_445 32_544
Si2 Si1 Si3 73.089(7) . 32_544
Si2 Si1 Si3 36.382(7) 50_454 32_544
Si3 Si1 Si3 92.842(2) . 32_544
Si3 Si1 Si3 92.842(2) 83_445 32_544
Si3 Si1 Si3 111.906(6) 27_544 32_544
Si3 Si1 Si3 154.270(9) 55_454 32_544
Si3 Si1 Si3 92.842(2) 60_454 32_544
Si3 Si1 Si3 61.821(11) 50_454 32_544
Si3 Si1 Si3 111.906(6) 34_544 32_544
Si3 Si1 Si3 92.842(2) 76_445 32_544
Si2 Si1 Si3 123.229(1) 27_544 78_445
Si2 Si1 Si3 123.229(1) 76_445 78_445
Si2 Si1 Si3 36.382(7) . 78_445
Si2 Si1 Si3 73.089(7) 50_454 78_445
Si3 Si1 Si3 61.821(11) . 78_445
Si3 Si1 Si3 111.906(6) 83_445 78_445
Si3 Si1 Si3 92.842(2) 27_544 78_445
Si3 Si1 Si3 154.270(9) 55_454 78_445
Si3 Si1 Si3 61.821(11) 60_454 78_445
Si3 Si1 Si3 92.842(2) 50_454 78_445
Si3 Si1 Si3 92.842(2) 34_544 78_445
Si3 Si1 Si3 111.906(6) 76_445 78_445
Si3 Si1 Si3 36.707(13) 32_544 78_445
Si2 Si1 Si3 73.089(7) 27_544 9
Si2 Si1 Si3 123.229(1) 76_445 9
Si2 Si1 Si3 123.229(1) . 9
Si2 Si1 Si3 36.382(7) 50_454 9
Si3 Si1 Si3 111.905(6) . 9
Si3 Si1 Si3 36.707(13) 83_445 9
Si3 Si1 Si3 92.842(2) 27_544 9
Si3 Si1 Si3 92.842(2) 55_454 9
Si3 Si1 Si3 154.270(9) 60_454 9
Si3 Si1 Si3 61.821(11) 50_454 9
Si3 Si1 Si3 154.270(9) 34_544 9
Si3 Si1 Si3 92.842(2) 76_445 9
Si3 Si1 Si3 61.821(11) 32_544 9
Si3 Si1 Si3 92.842(2) 78_445 9
Si2 Si1 Si3 73.089(7) 27_544 5
Si2 Si1 Si3 36.382(7) 76_445 5
Si2 Si1 Si3 123.229(1) . 5
Si2 Si1 Si3 123.229(1) 50_454 5
Si3 Si1 Si3 111.905(6) . 5
Si3 Si1 Si3 92.842(2) 83_445 5
Si3 Si1 Si3 92.842(2) 27_544 5
Si3 Si1 Si3 36.707(13) 55_454 5
Si3 Si1 Si3 92.842(2) 60_454 5
Si3 Si1 Si3 92.842(2) 50_454 5
Si3 Si1 Si3 61.821(11) 34_544 5
Si3 Si1 Si3 61.821(11) 76_445 5
Si3 Si1 Si3 154.270(9) 32_544 5
Si3 Si1 Si3 154.270(9) 78_445 5
Si3 Si1 Si3 111.906(6) 9 5
Si2 Si1 Si3 143.370(5) 27_544 156
Si2 Si1 Si3 79.029(5) 76_445 156
Si2 Si1 Si3 100.163(5) . 156
Si2 Si1 Si3 37.941(5) 50_454 156
Si3 Si1 Si3 133.154(4) . 156
Si3 Si1 Si3 108.555(9) 83_445 156
Si3 Si1 Si3 157.728(6) 27_544 156
Si3 Si1 Si3 133.999(3) 55_454 156
Si3 Si1 Si3 93.401(5) 60_454 156
Si3 Si1 Si3 23.067(6) 50_454 156
Si3 Si1 Si3 85.290(6) 34_544 156
Si3 Si1 Si3 46.425(1) 76_445 156
Si3 Si1 Si3 46.425(1) 32_544 156
Si3 Si1 Si3 71.512(9) 78_445 156
Si3 Si1 Si3 72.817(6) 9 156
Si3 Si1 Si3 108.166(10) 5 156
Si2 Si1 Si3 143.370(5) 27_544 174
Si2 Si1 Si3 37.941(5) 76_445 174
Si2 Si1 Si3 100.163(5) . 174
Si2 Si1 Si3 79.029(5) 50_454 174
Si3 Si1 Si3 133.154(4) . 174
Si3 Si1 Si3 133.999(3) 83_445 174
Si3 Si1 Si3 157.728(6) 27_544 174
Si3 Si1 Si3 108.555(9) 55_454 174
Si3 Si1 Si3 71.512(9) 60_454 174
Si3 Si1 Si3 46.425(1) 50_454 174
Si3 Si1 Si3 46.425(1) 34_544 174
Si3 Si1 Si3 23.067(6) 76_445 174
Si3 Si1 Si3 85.290(6) 32_544 174
Si3 Si1 Si3 93.401(5) 78_445 174
Si3 Si1 Si3 108.166(10) 9 174
Si3 Si1 Si3 72.817(6) 5 174
Si3 Si1 Si3 42.988(10) 156 174
Si2 Si1 Si3 37.941(5) 27_544 180_556
Si2 Si1 Si3 79.029(5) 76_445 180_556
Si2 Si1 Si3 100.163(5) . 180_556
Si2 Si1 Si3 143.370(5) 50_454 180_556
Si3 Si1 Si3 71.511(9) . 180_556
Si3 Si1 Si3 72.817(6) 83_445 180_556
Si3 Si1 Si3 46.425(1) 27_544 180_556
Si3 Si1 Si3 23.067(6) 55_454 180_556
Si3 Si1 Si3 93.401(5) 60_454 180_556
Si3 Si1 Si3 133.999(3) 50_454 180_556
Si3 Si1 Si3 85.290(6) 34_544 180_556
Si3 Si1 Si3 108.166(10) 76_445 180_556
Si3 Si1 Si3 157.728(6) 32_544 180_556
Si3 Si1 Si3 133.153(4) 78_445 180_556
Si3 Si1 Si3 108.555(9) 9 180_556
Si3 Si1 Si3 46.425(1) 5 180_556
Si3 Si1 Si3 154.004(9) 156 180_556
Si3 Si1 Si3 116.956(3) 174 180_556
Si2 Si1 Si3 143.370(5) 27_544 130
Si2 Si1 Si3 100.163(5) 76_445 130
Si2 Si1 Si3 79.029(5) . 130
Si2 Si1 Si3 37.941(5) 50_454 130
Si3 Si1 Si3 108.166(10) . 130
Si3 Si1 Si3 108.555(9) 83_445 130
Si3 Si1 Si3 133.999(3) 27_544 130
Si3 Si1 Si3 157.728(6) 55_454 130
Si3 Si1 Si3 85.290(6) 60_454 130
Si3 Si1 Si3 46.425(1) 50_454 130
Si3 Si1 Si3 93.401(5) 34_544 130
Si3 Si1 Si3 71.512(9) 76_445 130
Si3 Si1 Si3 23.067(6) 32_544 130
Si3 Si1 Si3 46.425(1) 78_445 130
Si3 Si1 Si3 72.817(6) 9 130
Si3 Si1 Si3 133.153(4) 5 130
Si3 Si1 Si3 25.958(9) 156 130
Si3 Si1 Si3 62.223(8) 174 130
Si3 Si1 Si3 178.624(10) 180_556 130
Si2 Si1 Si3 37.941(5) 27_544 106_566
Si2 Si1 Si3 100.163(5) 76_445 106_566
Si2 Si1 Si3 79.029(5) . 106_566
Si2 Si1 Si3 143.370(5) 50_454 106_566
Si3 Si1 Si3 46.425(1) . 106_566
Si3 Si1 Si3 72.817(6) 83_445 106_566
Si3 Si1 Si3 23.067(6) 27_544 106_566
Si3 Si1 Si3 46.425(1) 55_454 106_566
Si3 Si1 Si3 85.290(6) 60_454 106_566
Si3 Si1 Si3 157.728(6) 50_454 106_566
Si3 Si1 Si3 93.401(5) 34_544 106_566
Si3 Si1 Si3 133.153(4) 76_445 106_566
Si3 Si1 Si3 133.999(3) 32_544 106_566
Si3 Si1 Si3 108.166(10) 78_445 106_566
Si3 Si1 Si3 108.555(9) 9 106_566
Si3 Si1 Si3 71.512(9) 5 106_566
Si3 Si1 Si3 178.624(10) 156 106_566
Si3 Si1 Si3 135.953(6) 174 106_566
Si3 Si1 Si3 25.958(9) 180_556 106_566
Si3 Si1 Si3 154.004(9) 130 106_566
Si2 Si1 Si3 143.370(5) 27_544 146
Si2 Si1 Si3 79.029(5) 76_445 146
Si2 Si1 Si3 37.941(5) . 146
Si2 Si1 Si3 100.163(5) 50_454 146
Si3 Si1 Si3 72.818(6) . 146
Si3 Si1 Si3 157.728(6) 83_445 146
Si3 Si1 Si3 108.555(9) 27_544 146
Si3 Si1 Si3 133.999(3) 55_454 146
Si3 Si1 Si3 23.067(6) 60_454 146
Si3 Si1 Si3 93.401(5) 50_454 146
Si3 Si1 Si3 46.425(1) 34_544 146
Si3 Si1 Si3 85.290(6) 76_445 146
Si3 Si1 Si3 71.512(9) 32_544 146
Si3 Si1 Si3 46.425(1) 78_445 146
Si3 Si1 Si3 133.153(4) 9 146
Si3 Si1 Si3 108.166(10) 5 146
Si3 Si1 Si3 72.455(10) 156 146
Si3 Si1 Si3 62.223(8) 174 146
Si3 Si1 Si3 116.466(3) 180_556 146
Si3 Si1 Si3 62.223(8) 130 146
Si3 Si1 Si3 106.325(4) 106_566 146
Si2 Si1 Si3 37.941(5) 27_544 152_565
Si2 Si1 Si3 143.370(5) 76_445 152_565
Si2 Si1 Si3 79.029(5) . 152_565
Si2 Si1 Si3 100.163(5) 50_454 152_565
Si3 Si1 Si3 46.425(1) . 152_565
Si3 Si1 Si3 46.425(1) 83_445 152_565
Si3 Si1 Si3 23.067(6) 27_544 152_565
Si3 Si1 Si3 72.817(6) 55_454 152_565
Si3 Si1 Si3 108.166(10) 60_454 152_565
Si3 Si1 Si3 133.153(4) 50_454 152_565
Si3 Si1 Si3 133.999(3) 34_544 152_565
Si3 Si1 Si3 157.728(6) 76_445 152_565
Si3 Si1 Si3 93.401(5) 32_544 152_565
Si3 Si1 Si3 85.290(6) 78_445 152_565
Si3 Si1 Si3 71.512(9) 9 152_565
Si3 Si1 Si3 108.555(9) 5 152_565
Si3 Si1 Si3 135.953(6) 156 152_565
Si3 Si1 Si3 178.624(10) 174 152_565
Si3 Si1 Si3 64.346(8) 180_556 152_565
Si3 Si1 Si3 116.466(3) 130 152_565
Si3 Si1 Si3 45.087(10) 106_566 152_565
Si3 Si1 Si3 116.956(3) 146 152_565
Si2 Si1 Si3 143.370(5) 27_544 128
Si2 Si1 Si3 37.941(5) 76_445 128
Si2 Si1 Si3 79.029(5) . 128
Si2 Si1 Si3 100.163(5) 50_454 128
Si3 Si1 Si3 108.166(10) . 128
Si3 Si1 Si3 157.728(6) 83_445 128
Si3 Si1 Si3 133.999(3) 27_544 128
Si3 Si1 Si3 108.555(9) 55_454 128
Si3 Si1 Si3 46.425(1) 60_454 128
Si3 Si1 Si3 71.512(9) 50_454 128
Si3 Si1 Si3 23.067(6) 34_544 128
Si3 Si1 Si3 46.425(1) 76_445 128
Si3 Si1 Si3 93.401(5) 32_544 128
Si3 Si1 Si3 85.290(6) 78_445 128
Si3 Si1 Si3 133.153(4) 9 128
Si3 Si1 Si3 72.817(6) 5 128
Si3 Si1 Si3 62.223(8) 156 128
Si3 Si1 Si3 25.958(9) 174 128
Si3 Si1 Si3 106.325(4) 180_556 128
Si3 Si1 Si3 72.455(10) 130 128
Si3 Si1 Si3 116.466(3) 106_566 128
Si3 Si1 Si3 42.988(10) 146 128
Si3 Si1 Si3 154.004(9) 152_565 128
Si2 Si1 Si3 37.941(5) 27_544 124_655
Si2 Si1 Si3 100.163(5) 76_445 124_655
Si2 Si1 Si3 143.370(5) . 124_655
Si2 Si1 Si3 79.029(5) 50_454 124_655
Si3 Si1 Si3 108.554(9) . 124_655
Si3 Si1 Si3 23.067(6) 83_445 124_655
Si3 Si1 Si3 72.817(6) 27_544 124_655
Si3 Si1 Si3 46.425(1) 55_454 124_655
Si3 Si1 Si3 157.728(6) 60_454 124_655
Si3 Si1 Si3 85.290(6) 50_454 124_655
Si3 Si1 Si3 133.153(4) 34_544 124_655
Si3 Si1 Si3 93.401(5) 76_445 124_655
Si3 Si1 Si3 108.166(10) 32_544 124_655
Si3 Si1 Si3 133.999(3) 78_445 124_655
Si3 Si1 Si3 46.425(1) 9 124_655
Si3 Si1 Si3 71.512(9) 5 124_655
Si3 Si1 Si3 106.325(4) 156 124_655
Si3 Si1 Si3 116.466(3) 174 124_655
Si3 Si1 Si3 64.346(8) 180_556 124_655
Si3 Si1 Si3 116.956(3) 130 124_655
Si3 Si1 Si3 74.887(10) 106_566 124_655
Si3 Si1 Si3 178.624(10) 146 124_655
Si3 Si1 Si3 64.346(8) 152_565 124_655
Si3 Si1 Si3 135.953(6) 128 124_655
Si2 Si1 Si3 37.941(5) 27_544 102_665
Si2 Si1 Si3 143.370(5) 76_445 102_665
Si2 Si1 Si3 100.163(5) . 102_665
Si2 Si1 Si3 79.029(5) 50_454 102_665
Si3 Si1 Si3 71.511(9) . 102_665
Si3 Si1 Si3 23.067(6) 83_445 102_665
Si3 Si1 Si3 46.425(1) 27_544 102_665
Si3 Si1 Si3 72.817(6) 55_454 102_665
Si3 Si1 Si3 133.153(4) 60_454 102_665
Si3 Si1 Si3 108.166(10) 50_454 102_665
Si3 Si1 Si3 157.728(6) 34_544 102_665
Si3 Si1 Si3 133.999(3) 76_445 102_665
Si3 Si1 Si3 85.290(6) 32_544 102_665
Si3 Si1 Si3 93.401(5) 78_445 102_665
Si3 Si1 Si3 46.425(1) 9 102_665
Si3 Si1 Si3 108.555(9) 5 102_665
Si3 Si1 Si3 116.956(3) 156 102_665
Si3 Si1 Si3 154.004(9) 174 102_665
Si3 Si1 Si3 74.887(10) 180_556 102_665
Si3 Si1 Si3 106.325(4) 130 102_665
Si3 Si1 Si3 64.346(8) 106_566 102_665
Si3 Si1 Si3 135.953(6) 146 102_665
Si3 Si1 Si3 25.958(9) 152_565 102_665
Si3 Si1 Si3 178.624(10) 128 102_665
Si3 Si1 Si3 45.087(10) 124_655 102_665
Si2 Si1 Si3 37.941(5) 27_544 98_656
Si2 Si1 Si3 79.029(5) 76_445 98_656
Si2 Si1 Si3 143.370(5) . 98_656
Si2 Si1 Si3 100.163(5) 50_454 98_656
Si3 Si1 Si3 108.554(9) . 98_656
Si3 Si1 Si3 46.425(1) 83_445 98_656
Si3 Si1 Si3 72.817(6) 27_544 98_656
Si3 Si1 Si3 23.067(6) 55_454 98_656
Si3 Si1 Si3 133.999(3) 60_454 98_656
Si3 Si1 Si3 93.401(5) 50_454 98_656
Si3 Si1 Si3 108.166(10) 34_544 98_656
Si3 Si1 Si3 85.290(6) 76_445 98_656
Si3 Si1 Si3 133.153(4) 32_544 98_656
Si3 Si1 Si3 157.728(6) 78_445 98_656
Si3 Si1 Si3 71.512(9) 9 98_656
Si3 Si1 Si3 46.425(1) 5 98_656
Si3 Si1 Si3 116.466(3) 156 98_656
Si3 Si1 Si3 106.325(4) 174 98_656
Si3 Si1 Si3 45.087(10) 180_556 98_656
Si3 Si1 Si3 135.953(6) 130 98_656
Si3 Si1 Si3 64.346(8) 106_566 98_656
Si3 Si1 Si3 154.004(9) 146 98_656
Si3 Si1 Si3 74.887(10) 152_565 98_656
Si3 Si1 Si3 116.956(3) 128 98_656
Si3 Si1 Si3 25.958(9) 124_655 98_656
Si3 Si1 Si3 64.346(8) 102_665 98_656
Si2 Si1 Si3 143.370(5) 27_544 172
Si2 Si1 Si3 100.163(5) 76_445 172
Si2 Si1 Si3 37.941(5) . 172
Si2 Si1 Si3 79.029(5) 50_454 172
Si3 Si1 Si3 72.818(6) . 172
Si3 Si1 Si3 133.999(3) 83_445 172
Si3 Si1 Si3 108.555(9) 27_544 172
Si3 Si1 Si3 157.728(6) 55_454 172
Si3 Si1 Si3 46.425(1) 60_454 172
Si3 Si1 Si3 85.290(6) 50_454 172
Si3 Si1 Si3 71.512(9) 34_544 172
Si3 Si1 Si3 93.401(5) 76_445 172
Si3 Si1 Si3 46.425(1) 32_544 172
Si3 Si1 Si3 23.067(6) 78_445 172
Si3 Si1 Si3 108.166(10) 9 172
Si3 Si1 Si3 133.153(4) 5 172
Si3 Si1 Si3 62.223(8) 156 172
Si3 Si1 Si3 72.455(10) 174 172
Si3 Si1 Si3 135.953(6) 180_556 172
Si3 Si1 Si3 42.988(10) 130 172
Si3 Si1 Si3 116.956(3) 106_566 172
Si3 Si1 Si3 25.958(9) 146 172
Si3 Si1 Si3 106.325(4) 152_565 172
Si3 Si1 Si3 62.223(8) 128 172
Si3 Si1 Si3 154.004(9) 124_655 172
Si3 Si1 Si3 116.466(3) 102_665 172
Si3 Si1 Si3 178.624(10) 98_656 172
Si2 Si1 Si3 79.029(5) 27_544 177
Si2 Si1 Si3 143.370(5) 76_445 177
Si2 Si1 Si3 37.941(5) . 177
Si2 Si1 Si3 100.163(5) 50_454 177
Si3 Si1 Si3 23.067(6) . 177
Si3 Si1 Si3 85.290(6) 83_445 177
Si3 Si1 Si3 46.425(1) 27_544 177
Si3 Si1 Si3 108.166(10) 55_454 177
Si3 Si1 Si3 72.817(6) 60_454 177
Si3 Si1 Si3 133.153(4) 50_454 177
Si3 Si1 Si3 108.555(9) 34_544 177
Si3 Si1 Si3 157.728(6) 76_445 177
Si3 Si1 Si3 71.512(9) 32_544 177
Si3 Si1 Si3 46.425(1) 78_445 177
Si3 Si1 Si3 93.401(5) 9 177
Si3 Si1 Si3 133.999(3) 5 177
Si3 Si1 Si3 115.965(9) 156 177
Si3 Si1 Si3 135.953(6) 174 177
Si3 Si1 Si3 90.0 180_556 177
Si3 Si1 Si3 90.0 130 177
Si3 Si1 Si3 64.053(9) 106_566 177
Si3 Si1 Si3 74.887(10) 146 177
Si3 Si1 Si3 42.988(10) 152_565 177
Si3 Si1 Si3 116.956(3) 128 177
Si3 Si1 Si3 106.325(4) 124_655 177
Si3 Si1 Si3 62.223(8) 102_665 177
Si3 Si1 Si3 116.956(3) 98_656 177
Si3 Si1 Si3 64.346(8) 172 177
Si2 Si1 Si3 79.029(5) 27_544 169
Si2 Si1 Si3 143.370(5) 76_445 169
Si2 Si1 Si3 100.163(5) . 169
Si2 Si1 Si3 37.941(5) 50_454 169
Si3 Si1 Si3 93.401(5) . 169
Si3 Si1 Si3 46.425(1) 83_445 169
Si3 Si1 Si3 85.290(6) 27_544 169
Si3 Si1 Si3 108.166(10) 55_454 169
Si3 Si1 Si3 133.153(4) 60_454 169
Si3 Si1 Si3 72.817(6) 50_454 169
Si3 Si1 Si3 157.728(6) 34_544 169
Si3 Si1 Si3 108.555(9) 76_445 169
Si3 Si1 Si3 46.425(1) 32_544 169
Si3 Si1 Si3 71.512(9) 78_445 169
Si3 Si1 Si3 23.067(6) 9 169
Si3 Si1 Si3 133.999(3) 5 169
Si3 Si1 Si3 74.887(10) 156 169
Si3 Si1 Si3 116.956(3) 174 169
Si3 Si1 Si3 116.956(3) 180_556 169
Si3 Si1 Si3 64.346(8) 130 169
Si3 Si1 Si3 106.325(4) 106_566 169
Si3 Si1 Si3 115.965(9) 146 169
Si3 Si1 Si3 62.223(8) 152_565 169
Si3 Si1 Si3 135.953(6) 128 169
Si3 Si1 Si3 64.053(9) 124_655 169
Si3 Si1 Si3 42.988(10) 102_665 169
Si3 Si1 Si3 90.0 98_656 169
Si3 Si1 Si3 90.0 172 169
Si3 Si1 Si3 72.455(10) 177 169
Si1 Si2 Si3 107.62(2) . .
Si1 Si2 Si3 107.62(2) . 60_454
Si3 Si2 Si3 111.26(2) . 60_454
Si1 Si2 Si3 107.62(2) . 78_445
Si3 Si2 Si3 111.26(2) . 78_445
Si3 Si2 Si3 111.26(2) 60_454 78_445
Si1 Si2 Si3 119.565(12) . 172
Si3 Si2 Si3 128.49(3) . 172
Si3 Si2 Si3 74.159(11) 60_454 172
Si3 Si2 Si3 37.112(13) 78_445 172
Si1 Si2 Si3 119.565(12) . 146
Si3 Si2 Si3 128.49(3) . 146
Si3 Si2 Si3 37.112(13) 60_454 146
Si3 Si2 Si3 74.159(11) 78_445 146
Si3 Si2 Si3 37.051(14) 172 146
Si1 Si2 Si3 119.565(12) . 177
Si3 Si2 Si3 37.113(13) . 177
Si3 Si2 Si3 128.49(3) 60_454 177
Si3 Si2 Si3 74.159(11) 78_445 177
Si3 Si2 Si3 97.749(16) 172 177
Si3 Si2 Si3 118.65(2) 146 177
Si1 Si2 Si3 119.565(12) . 125
Si3 Si2 Si3 37.113(13) . 125
Si3 Si2 Si3 74.159(11) 60_454 125
Si3 Si2 Si3 128.49(3) 78_445 125
Si3 Si2 Si3 118.65(2) 172 125
Si3 Si2 Si3 97.749(16) 146 125
Si3 Si2 Si3 65.688(16) 177 125
Si1 Si2 Si3 119.565(12) . 175_556
Si3 Si2 Si3 74.160(11) . 175_556
Si3 Si2 Si3 37.112(13) 60_454 175_556
Si3 Si2 Si3 128.49(3) 78_445 175_556
Si3 Si2 Si3 97.749(16) 172 175_556
Si3 Si2 Si3 65.688(16) 146 175_556
Si3 Si2 Si3 97.749(16) 177 175_556
Si3 Si2 Si3 37.051(14) 125 175_556
Si1 Si2 Si3 119.565(12) . 107_665
Si3 Si2 Si3 74.160(11) . 107_665
Si3 Si2 Si3 128.49(3) 60_454 107_665
Si3 Si2 Si3 37.112(13) 78_445 107_665
Si3 Si2 Si3 65.688(16) 172 107_665
Si3 Si2 Si3 97.749(16) 146 107_665
Si3 Si2 Si3 37.051(14) 177 107_665
Si3 Si2 Si3 97.749(16) 125 107_665
Si3 Si2 Si3 118.65(2) 175_556 107_665
Si1 Si2 Na2 175.4(3) . 107_665
Si3 Si2 Na2 77.0(3) . 107_665
Si3 Si2 Na2 70.11(13) 60_454 107_665
Si3 Si2 Na2 70.11(13) 78_445 107_665
Si3 Si2 Na2 56.1(2) 172 107_665
Si3 Si2 Na2 56.1(2) 146 107_665
Si3 Si2 Na2 64.1(2) 177 107_665
Si3 Si2 Na2 64.1(2) 125 107_665
Si3 Si2 Na2 61.23(5) 175_556 107_665
Si3 Si2 Na2 61.23(5) 107_665 107_665
Si1 Si2 Na2 175.4(3) . 125
Si3 Si2 Na2 70.11(13) . 125
Si3 Si2 Na2 77.0(3) 60_454 125
Si3 Si2 Na2 70.11(13) 78_445 125
Si3 Si2 Na2 61.23(5) 172 125
Si3 Si2 Na2 64.1(2) 146 125
Si3 Si2 Na2 56.1(2) 177 125
Si3 Si2 Na2 61.23(5) 125 125
Si3 Si2 Na2 64.1(2) 175_556 125
Si3 Si2 Na2 56.1(2) 107_665 125
Na2 Si2 Na2 8.0(4) 107_665 125
Si1 Si2 Na2 175.4(3) . 97_565
Si3 Si2 Na2 70.11(13) . 97_565
Si3 Si2 Na2 70.11(13) 60_454 97_565
Si3 Si2 Na2 77.0(3) 78_445 97_565
Si3 Si2 Na2 64.1(2) 172 97_565
Si3 Si2 Na2 61.23(5) 146 97_565
Si3 Si2 Na2 61.23(5) 177 97_565
Si3 Si2 Na2 56.1(2) 125 97_565
Si3 Si2 Na2 56.1(2) 175_556 97_565
Si3 Si2 Na2 64.1(2) 107_665 97_565
Na2 Si2 Na2 8.0(4) 107_665 97_565
Na2 Si2 Na2 8.0(4) 125 97_565
Si1 Si2 Si2 35.3 . 27_544
Si3 Si2 Si2 72.35(2) . 27_544
Si3 Si2 Si2 121.486(17) 60_454 27_544
Si3 Si2 Si2 121.486(17) 78_445 27_544
Si3 Si2 Si2 150.498(11) 172 27_544
Si3 Si2 Si2 150.498(12) 146 27_544
Si3 Si2 Si2 90.588(12) 177 27_544
Si3 Si2 Si2 90.588(12) 125 27_544
Si3 Si2 Si2 109.147(11) 175_556 27_544
Si3 Si2 Si2 109.147(11) 107_665 27_544
Na2 Si2 Si2 149.4(3) 107_665 27_544
Na2 Si2 Si2 142.24(15) 125 27_544
Na2 Si2 Si2 142.24(15) 97_565 27_544
Si1 Si2 Si2 35.3 . 76_445
Si3 Si2 Si2 121.485(17) . 76_445
Si3 Si2 Si2 72.36(2) 60_454 76_445
Si3 Si2 Si2 121.486(17) 78_445 76_445
Si3 Si2 Si2 109.147(11) 172 76_445
Si3 Si2 Si2 90.588(12) 146 76_445
Si3 Si2 Si2 150.498(11) 177 76_445
Si3 Si2 Si2 109.147(11) 125 76_445
Si3 Si2 Si2 90.588(12) 175_556 76_445
Si3 Si2 Si2 150.498(12) 107_665 76_445
Na2 Si2 Si2 142.24(15) 107_665 76_445
Na2 Si2 Si2 149.4(3) 125 76_445
Na2 Si2 Si2 142.24(15) 97_565 76_445
Si2 Si2 Si2 60.0 27_544 76_445
Si1 Si2 Si2 35.3 . 50_454
Si3 Si2 Si2 121.485(17) . 50_454
Si3 Si2 Si2 121.486(17) 60_454 50_454
Si3 Si2 Si2 72.36(2) 78_445 50_454
Si3 Si2 Si2 90.588(12) 172 50_454
Si3 Si2 Si2 109.147(11) 146 50_454
Si3 Si2 Si2 109.147(11) 177 50_454
Si3 Si2 Si2 150.498(11) 125 50_454
Si3 Si2 Si2 150.498(11) 175_556 50_454
Si3 Si2 Si2 90.588(12) 107_665 50_454
Na2 Si2 Si2 142.24(15) 107_665 50_454
Na2 Si2 Si2 142.24(15) 125 50_454
Na2 Si2 Si2 149.4(3) 97_565 50_454
Si2 Si2 Si2 60.0 27_544 50_454
Si2 Si2 Si2 60.0 76_445 50_454
Si1 Si2 Si3 71.195(13) . 27_544
Si3 Si2 Si3 36.424(16) . 27_544
Si3 Si2 Si3 123.277(3) 60_454 27_544
Si3 Si2 Si3 123.277(3) 78_445 27_544
Si3 Si2 Si3 157.747(13) 172 27_544
Si3 Si2 Si3 157.747(13) 146 27_544
Si3 Si2 Si3 61.010(3) 177 27_544
Si3 Si2 Si3 61.010(3) 125 27_544
Si3 Si2 Si3 92.079(8) 175_556 27_544
Si3 Si2 Si3 92.079(8) 107_665 27_544
Na2 Si2 Si3 113.4(3) 107_665 27_544
Na2 Si2 Si3 106.45(13) 125 27_544
Na2 Si2 Si3 106.45(13) 97_565 27_544
Si2 Si2 Si3 35.930(13) 27_544 27_544
Si2 Si2 Si3 90.577(12) 76_445 27_544
Si2 Si2 Si3 90.577(12) 50_454 27_544
Si1 Si2 Si3 71.195(13) . 34_544
Si3 Si2 Si3 123.276(3) . 34_544
Si3 Si2 Si3 36.425(16) 60_454 34_544
Si3 Si2 Si3 123.277(3) 78_445 34_544
Si3 Si2 Si3 92.079(8) 172 34_544
Si3 Si2 Si3 61.010(3) 146 34_544
Si3 Si2 Si3 157.747(13) 177 34_544
Si3 Si2 Si3 92.079(8) 125 34_544
Si3 Si2 Si3 61.010(3) 175_556 34_544
Si3 Si2 Si3 157.747(13) 107_665 34_544
Na2 Si2 Si3 106.45(13) 107_665 34_544
Na2 Si2 Si3 113.4(3) 125 34_544
Na2 Si2 Si3 106.45(13) 97_565 34_544
Si2 Si2 Si3 90.577(12) 27_544 34_544
Si2 Si2 Si3 35.930(13) 76_445 34_544
Si2 Si2 Si3 90.577(12) 50_454 34_544
Si3 Si2 Si3 110.129(13) 27_544 34_544
Si1 Si2 Si3 71.195(13) . 32_544
Si3 Si2 Si3 123.276(3) . 32_544
Si3 Si2 Si3 123.277(3) 60_454 32_544
Si3 Si2 Si3 36.425(16) 78_445 32_544
Si3 Si2 Si3 61.010(3) 172 32_544
Si3 Si2 Si3 92.079(8) 146 32_544
Si3 Si2 Si3 92.079(8) 177 32_544
Si3 Si2 Si3 157.747(13) 125 32_544
Si3 Si2 Si3 157.747(13) 175_556 32_544
Si3 Si2 Si3 61.010(3) 107_665 32_544
Na2 Si2 Si3 106.45(13) 107_665 32_544
Na2 Si2 Si3 106.45(13) 125 32_544
Na2 Si2 Si3 113.4(3) 97_565 32_544
Si2 Si2 Si3 90.577(12) 27_544 32_544
Si2 Si2 Si3 90.577(12) 76_445 32_544
Si2 Si2 Si3 35.930(13) 50_454 32_544
Si3 Si2 Si3 110.129(13) 27_544 32_544
Si3 Si2 Si3 110.129(13) 34_544 32_544
Si1 Si2 Na2 175.8(2) . 175_556
Si3 Si2 Na2 74.49(11) . 175_556
Si3 Si2 Na2 68.2(2) 60_454 175_556
Si3 Si2 Na2 74.49(11) 78_445 175_556
Si3 Si2 Na2 59.90(3) 172 175_556
Si3 Si2 Na2 57.22(16) 146 175_556
Si3 Si2 Na2 64.3(2) 177 175_556
Si3 Si2 Na2 59.90(3) 125 175_556
Si3 Si2 Na2 57.22(16) 175_556 175_556
Si3 Si2 Na2 64.3(2) 107_665 175_556
Na2 Si2 Na2 4.4(2) 107_665 175_556
Na2 Si2 Na2 8.8(5) 125 175_556
Na2 Si2 Na2 4.4(2) 97_565 175_556
Si2 Si2 Na2 146.64(9) 27_544 175_556
Si2 Si2 Na2 140.6(2) 76_445 175_556
Si2 Si2 Na2 146.64(9) 50_454 175_556
Si3 Si2 Na2 110.84(10) 27_544 175_556
Si3 Si2 Na2 104.7(2) 34_544 175_556
Si3 Si2 Na2 110.84(10) 32_544 175_556
Si1 Si2 Na2 175.8(2) . 123_565
Si3 Si2 Na2 74.49(11) . 123_565
Si3 Si2 Na2 74.49(11) 60_454 123_565
Si3 Si2 Na2 68.2(2) 78_445 123_565
Si3 Si2 Na2 57.22(16) 172 123_565
Si3 Si2 Na2 59.90(3) 146 123_565
Si3 Si2 Na2 59.90(3) 177 123_565
Si3 Si2 Na2 64.3(2) 125 123_565
Si3 Si2 Na2 64.3(2) 175_556 123_565
Si3 Si2 Na2 57.22(16) 107_665 123_565
Na2 Si2 Na2 4.4(2) 107_665 123_565
Na2 Si2 Na2 4.4(2) 125 123_565
Na2 Si2 Na2 8.8(5) 97_565 123_565
Si2 Si2 Na2 146.64(9) 27_544 123_565
Si2 Si2 Na2 146.64(9) 76_445 123_565
Si2 Si2 Na2 140.6(2) 50_454 123_565
Si3 Si2 Na2 110.84(10) 27_544 123_565
Si3 Si2 Na2 110.84(10) 34_544 123_565
Si3 Si2 Na2 104.7(2) 32_544 123_565
Na2 Si2 Na2 7.2(4) 175_556 123_565
Si1 Si2 Na2 175.8(2) . 177
Si3 Si2 Na2 68.2(2) . 177
Si3 Si2 Na2 74.49(11) 60_454 177
Si3 Si2 Na2 74.49(11) 78_445 177
Si3 Si2 Na2 64.3(2) 172 177
Si3 Si2 Na2 64.3(2) 146 177
Si3 Si2 Na2 57.22(16) 177 177
Si3 Si2 Na2 57.22(16) 125 177
Si3 Si2 Na2 59.90(3) 175_556 177
Si3 Si2 Na2 59.90(3) 107_665 177
Na2 Si2 Na2 8.8(5) 107_665 177
Na2 Si2 Na2 4.4(2) 125 177
Na2 Si2 Na2 4.4(2) 97_565 177
Si2 Si2 Na2 140.6(2) 27_544 177
Si2 Si2 Na2 146.64(9) 76_445 177
Si2 Si2 Na2 146.64(9) 50_454 177
Si3 Si2 Na2 104.7(2) 27_544 177
Si3 Si2 Na2 110.84(10) 34_544 177
Si3 Si2 Na2 110.84(10) 32_544 177
Na2 Si2 Na2 7.2(4) 175_556 177
Na2 Si2 Na2 7.2(4) 123_565 177
Si1 Si2 Si2 96.055(6) . 172
Si3 Si2 Si2 148.285(14) . 172
Si3 Si2 Si2 79.973(10) 60_454 172
Si3 Si2 Si2 39.435(10) 78_445 172
Si3 Si2 Si2 23.509(8) 172 172
Si3 Si2 Si2 46.629(9) 146 172
Si3 Si2 Si2 112.403(6) 177 172
Si3 Si2 Si2 140.733(19) 125 172
Si3 Si2 Si2 112.317(15) 175_556 172
Si3 Si2 Si2 75.899(8) 107_665 172
Na2 Si2 Si2 79.6(2) 107_665 172
Na2 Si2 Si2 84.66(4) 125 172
Na2 Si2 Si2 87.6(2) 97_565 172
Si2 Si2 Si2 128.373(8) 27_544 172
Si2 Si2 Si2 90.0 76_445 172
Si2 Si2 Si2 68.753(8) 50_454 172
Si3 Si2 Si2 155.590(16) 27_544 172
Si3 Si2 Si2 83.845(7) 34_544 172
Si3 Si2 Si2 45.462(5) 32_544 172
Na2 Si2 Si2 83.34(3) 175_556 172
Na2 Si2 Si2 80.71(16) 123_565 172
Na2 Si2 Si2 87.82(19) 177 172
Si1 Si2 Si2 96.055(6) . 146
Si3 Si2 Si2 148.285(14) . 146
Si3 Si2 Si2 39.435(10) 60_454 146
Si3 Si2 Si2 79.973(10) 78_445 146
Si3 Si2 Si2 46.629(9) 172 146
Si3 Si2 Si2 23.509(8) 146 146
Si3 Si2 Si2 140.733(19) 177 146
Si3 Si2 Si2 112.403(6) 125 146
Si3 Si2 Si2 75.899(8) 175_556 146
Si3 Si2 Si2 112.317(15) 107_665 146
Na2 Si2 Si2 79.6(2) 107_665 146
Na2 Si2 Si2 87.6(2) 125 146
Na2 Si2 Si2 84.66(4) 97_565 146
Si2 Si2 Si2 128.373(8) 27_544 146
Si2 Si2 Si2 68.753(8) 76_445 146
Si2 Si2 Si2 90.0 50_454 146
Si3 Si2 Si2 155.590(16) 27_544 146
Si3 Si2 Si2 45.462(5) 34_544 146
Si3 Si2 Si2 83.845(7) 32_544 146
Na2 Si2 Si2 80.71(16) 175_556 146
Na2 Si2 Si2 83.34(3) 123_565 146
Na2 Si2 Si2 87.82(19) 177 146
Si2 Si2 Si2 42.494(17) 172 146
Si1 Si2 Si2 96.055(6) . 148_565
Si3 Si2 Si2 39.435(10) . 148_565
Si3 Si2 Si2 79.973(10) 60_454 148_565
Si3 Si2 Si2 148.284(14) 78_445 148_565
Si3 Si2 Si2 140.733(19) 172 148_565
Si3 Si2 Si2 112.317(15) 146 148_565
Si3 Si2 Si2 75.899(8) 177 148_565
Si3 Si2 Si2 23.509(8) 125 148_565
Si3 Si2 Si2 46.629(9) 175_556 148_565
Si3 Si2 Si2 112.403(6) 107_665 148_565
Na2 Si2 Si2 87.6(2) 107_665 148_565
Na2 Si2 Si2 84.66(4) 125 148_565
Na2 Si2 Si2 79.6(2) 97_565 148_565
Si2 Si2 Si2 68.753(8) 27_544 148_565
Si2 Si2 Si2 90.0 76_445 148_565
Si2 Si2 Si2 128.373(8) 50_454 148_565
Si3 Si2 Si2 45.462(5) 27_544 148_565
Si3 Si2 Si2 83.845(7) 34_544 148_565
Si3 Si2 Si2 155.590(16) 32_544 148_565
Na2 Si2 Si2 83.34(3) 175_556 148_565
Na2 Si2 Si2 87.82(19) 123_565 148_565
Na2 Si2 Si2 80.71(16) 177 148_565
Si2 Si2 Si2 158.94(2) 172 148_565
Si2 Si2 Si2 118.902(2) 146 148_565
Si1 Si2 Si2 96.055(6) . 122_655
Si3 Si2 Si2 39.435(10) . 122_655
Si3 Si2 Si2 148.284(14) 60_454 122_655
Si3 Si2 Si2 79.973(10) 78_445 122_655
Si3 Si2 Si2 112.317(15) 172 122_655
Si3 Si2 Si2 140.733(19) 146 122_655
Si3 Si2 Si2 23.509(8) 177 122_655
Si3 Si2 Si2 75.899(8) 125 122_655
Si3 Si2 Si2 112.403(6) 175_556 122_655
Si3 Si2 Si2 46.629(9) 107_665 122_655
Na2 Si2 Si2 87.6(2) 107_665 122_655
Na2 Si2 Si2 79.6(2) 125 122_655
Na2 Si2 Si2 84.66(4) 97_565 122_655
Si2 Si2 Si2 68.753(8) 27_544 122_655
Si2 Si2 Si2 128.373(8) 76_445 122_655
Si2 Si2 Si2 90.0 50_454 122_655
Si3 Si2 Si2 45.462(5) 27_544 122_655
Si3 Si2 Si2 155.590(16) 34_544 122_655
Si3 Si2 Si2 83.845(7) 32_544 122_655
Na2 Si2 Si2 87.82(19) 175_556 122_655
Na2 Si2 Si2 83.34(3) 123_565 122_655
Na2 Si2 Si2 80.71(16) 177 122_655
Si2 Si2 Si2 118.902(2) 172 122_655
Si2 Si2 Si2 158.94(2) 146 122_655
Si2 Si2 Si2 76.746(15) 148_565 122_655
Si1 Si2 Si2 96.055(6) . 147_565
Si3 Si2 Si2 79.973(10) . 147_565
Si3 Si2 Si2 148.284(14) 60_454 147_565
Si3 Si2 Si2 39.435(10) 78_445 147_565
Si3 Si2 Si2 75.899(8) 172 147_565
Si3 Si2 Si2 112.403(6) 146 147_565
Si3 Si2 Si2 46.629(9) 177 147_565
Si3 Si2 Si2 112.317(15) 125 147_565
Si3 Si2 Si2 140.733(19) 175_556 147_565
Si3 Si2 Si2 23.509(8) 107_665 147_565
Na2 Si2 Si2 84.66(4) 107_665 147_565
Na2 Si2 Si2 79.6(2) 125 147_565
Na2 Si2 Si2 87.6(2) 97_565 147_565
Si2 Si2 Si2 90.0 27_544 147_565
Si2 Si2 Si2 128.373(8) 76_445 147_565
Si2 Si2 Si2 68.753(8) 50_454 147_565
Si3 Si2 Si2 83.845(8) 27_544 147_565
Si3 Si2 Si2 155.590(16) 34_544 147_565
Si3 Si2 Si2 45.462(5) 32_544 147_565
Na2 Si2 Si2 87.82(19) 175_556 147_565
Na2 Si2 Si2 80.71(16) 123_565 147_565
Na2 Si2 Si2 83.34(3) 177 147_565
Si2 Si2 Si2 76.746(15) 172 147_565
Si2 Si2 Si2 118.902(2) 146 147_565
Si2 Si2 Si2 118.902(2) 148_565 147_565
Si2 Si2 Si2 42.494(17) 122_655 147_565
Si1 Si2 Si2 96.055(6) . 99_566
Si3 Si2 Si2 79.973(10) . 99_566
Si3 Si2 Si2 39.435(10) 60_454 99_566
Si3 Si2 Si2 148.284(14) 78_445 99_566
Si3 Si2 Si2 112.403(6) 172 99_566
Si3 Si2 Si2 75.899(8) 146 99_566
Si3 Si2 Si2 112.317(15) 177 99_566
Si3 Si2 Si2 46.629(9) 125 99_566
Si3 Si2 Si2 23.509(8) 175_556 99_566
Si3 Si2 Si2 140.733(19) 107_665 99_566
Na2 Si2 Si2 84.66(4) 107_665 99_566
Na2 Si2 Si2 87.6(2) 125 99_566
Na2 Si2 Si2 79.6(2) 97_565 99_566
Si2 Si2 Si2 90.0 27_544 99_566
Si2 Si2 Si2 68.753(8) 76_445 99_566
Si2 Si2 Si2 128.373(8) 50_454 99_566
Si3 Si2 Si2 83.845(7) 27_544 99_566
Si3 Si2 Si2 45.462(5) 34_544 99_566
Si3 Si2 Si2 155.590(16) 32_544 99_566
Na2 Si2 Si2 80.71(16) 175_556 99_566
Na2 Si2 Si2 87.82(19) 123_565 99_566
Na2 Si2 Si2 83.34(3) 177 99_566
Si2 Si2 Si2 118.902(2) 172 99_566
Si2 Si2 Si2 76.746(15) 146 99_566
Si2 Si2 Si2 42.494(17) 148_565 99_566
Si2 Si2 Si2 118.902(2) 122_655 99_566
Si2 Si2 Si2 158.94(2) 147_565 99_566
Si1 Si2 Si3 75.738(9) . 152_565
Si3 Si2 Si3 39.122(9) . 152_565
Si3 Si2 Si3 144.307(5) 60_454 152_565
Si3 Si2 Si3 100.799(7) 78_445 152_565
Si3 Si2 Si3 136.363(8) 172 152_565
Si3 Si2 Si3 164.630(19) 146 152_565
Si3 Si2 Si3 46.336(11) 177 152_565
Si3 Si2 Si3 73.747(11) 125 152_565
Si3 Si2 Si3 109.352(3) 175_556 152_565
Si3 Si2 Si3 71.356(11) 107_665 152_565
Na2 Si2 Si3 108.5(2) 107_665 152_565
Na2 Si2 Si3 100.6(2) 125 152_565
Na2 Si2 Si3 103.65(4) 97_565 152_565
Si2 Si2 Si3 44.252(9) 27_544 152_565
Si2 Si2 Si3 104.220(9) 76_445 152_565
Si2 Si2 Si3 82.367(8) 50_454 152_565
Si3 Si2 Si3 22.481(5) 27_544 152_565
Si3 Si2 Si3 130.780(13) 34_544 152_565
Si3 Si2 Si3 91.868(8) 32_544 152_565
Na2 Si2 Si3 107.56(17) 175_556 152_565
Na2 Si2 Si3 104.73(2) 123_565 152_565
Na2 Si2 Si3 100.43(19) 177 152_565
Si2 Si2 Si3 135.648(11) 172 152_565
Si2 Si2 Si3 171.641(13) 146 152_565
Si2 Si2 Si3 64.394(9) 148_565 152_565
Si2 Si2 Si3 25.566(6) 122_655 152_565
Si2 Si2 Si3 61.365(9) 147_565 152_565
Si2 Si2 Si3 105.367(8) 99_566 152_565
Si1 Si2 Si3 75.738(9) . 106_566
Si3 Si2 Si3 39.122(9) . 106_566
Si3 Si2 Si3 100.799(7) 60_454 106_566
Si3 Si2 Si3 144.307(5) 78_445 106_566
Si3 Si2 Si3 164.630(19) 172 106_566
Si3 Si2 Si3 136.363(8) 146 106_566
Si3 Si2 Si3 73.747(11) 177 106_566
Si3 Si2 Si3 46.336(11) 125 106_566
Si3 Si2 Si3 71.356(11) 175_556 106_566
Si3 Si2 Si3 109.352(3) 107_665 106_566
Na2 Si2 Si3 108.5(2) 107_665 106_566
Na2 Si2 Si3 103.65(4) 125 106_566
Na2 Si2 Si3 100.6(2) 97_565 106_566
Si2 Si2 Si3 44.252(9) 27_544 106_566
Si2 Si2 Si3 82.367(8) 76_445 106_566
Si2 Si2 Si3 104.220(9) 50_454 106_566
Si3 Si2 Si3 22.481(5) 27_544 106_566
Si3 Si2 Si3 91.868(8) 34_544 106_566
Si3 Si2 Si3 130.780(13) 32_544 106_566
Na2 Si2 Si3 104.73(2) 175_556 106_566
Na2 Si2 Si3 107.56(17) 123_565 106_566
Na2 Si2 Si3 100.43(19) 177 106_566
Si2 Si2 Si3 171.641(13) 172 106_566
Si2 Si2 Si3 135.648(11) 146 106_566
Si2 Si2 Si3 25.566(6) 148_565 106_566
Si2 Si2 Si3 64.394(9) 122_655 106_566
Si2 Si2 Si3 105.367(8) 147_565 106_566
Si2 Si2 Si3 61.365(9) 99_566 106_566
Si3 Si2 Si3 44.479(10) 152_565 106_566
Na2 Na2 Na2 60.001(7) 11_455 79_454
Na2 Na2 Na2 90.001(1) 11_455 81_455
Na2 Na2 Na2 60.001(1) 79_454 81_455
Na2 Na2 Na2 60.001(3) 11_455 29_554
Na2 Na2 Na2 90.001(4) 79_454 29_554
Na2 Na2 Na2 60.001(4) 81_455 29_554
Na2 Na2 Na2 45.001(1) 11_455 27_544
Na2 Na2 Na2 45.001(4) 79_454 27_544
Na2 Na2 Na2 45.001(1) 81_455 27_544
Na2 Na2 Na2 45.001(4) 29_554 27_544
Na2 Na2 Si3 146.50(5) 11_455 29_554
Na2 Na2 Si3 146.50(5) 79_454 29_554
Na2 Na2 Si3 119.88(9) 81_455 29_554
Na2 Na2 Si3 119.88(9) 29_554 29_554
Na2 Na2 Si3 160.39(10) 27_544 29_554
Na2 Na2 Si3 119.88(9) 11_455 79_454
Na2 Na2 Si3 119.88(8) 79_454 79_454
Na2 Na2 Si3 146.50(5) 81_455 79_454
Na2 Na2 Si3 146.50(4) 29_554 79_454
Na2 Na2 Si3 160.39(11) 27_544 79_454
Si3 Na2 Si3 39.2(2) 29_554 79_454
Na2 Na2 Si3 175.8(2) 11_455 177
Na2 Na2 Si3 116.80(14) 79_454 177
Na2 Na2 Si3 85.9(2) 81_455 177
Na2 Na2 Si3 118.37(14) 29_554 177
Na2 Na2 Si3 130.9(2) 27_544 177
Si3 Na2 Si3 37.62(16) 29_554 177
Si3 Na2 Si3 63.8(3) 79_454 177
Na2 Na2 Si3 116.80(14) 11_455 97_565
Na2 Na2 Si3 175.8(2) 79_454 97_565
Na2 Na2 Si3 118.37(14) 81_455 97_565
Na2 Na2 Si3 85.9(2) 29_554 97_565
Na2 Na2 Si3 130.9(2) 27_544 97_565
Si3 Na2 Si3 37.62(16) 29_554 97_565
Si3 Na2 Si3 63.8(3) 79_454 97_565
Si3 Na2 Si3 66.2(3) 177 97_565
Na2 Na2 Si3 85.9(2) 11_455 156_565
Na2 Na2 Si3 118.37(13) 79_454 156_565
Na2 Na2 Si3 175.8(2) 81_455 156_565
Na2 Na2 Si3 116.80(14) 29_554 156_565
Na2 Na2 Si3 130.9(2) 27_544 156_565
Si3 Na2 Si3 63.8(3) 29_554 156_565
Si3 Na2 Si3 37.62(16) 79_454 156_565
Si3 Na2 Si3 98.2(5) 177 156_565
Si3 Na2 Si3 63.0(2) 97_565 156_565
Na2 Na2 Si3 118.37(13) 11_455 122_655
Na2 Na2 Si3 85.9(2) 79_454 122_655
Na2 Na2 Si3 116.80(14) 81_455 122_655
Na2 Na2 Si3 175.8(2) 29_554 122_655
Na2 Na2 Si3 130.9(2) 27_544 122_655
Si3 Na2 Si3 63.8(3) 29_554 122_655
Si3 Na2 Si3 37.62(16) 79_454 122_655
Si3 Na2 Si3 63.0(2) 177 122_655
Si3 Na2 Si3 98.2(5) 97_565 122_655
Si3 Na2 Si3 66.2(3) 156_565 122_655
Na2 Na2 Si2 142.24(14) 11_455 122_655
Na2 Na2 Si2 86.0(2) 79_454 122_655
Na2 Na2 Si2 86.0(2) 81_455 122_655
Na2 Na2 Si2 142.24(15) 29_554 122_655
Na2 Na2 Si2 120.6(3) 27_544 122_655
Si3 Na2 Si2 61.3(3) 29_554 122_655
Si3 Na2 Si2 61.3(3) 79_454 122_655
Si3 Na2 Si2 36.51(12) 177 122_655
Si3 Na2 Si2 97.8(4) 97_565 122_655
Si3 Na2 Si2 97.8(4) 156_565 122_655
Si3 Na2 Si2 36.51(12) 122_655 122_655
Na2 Na2 Si2 86.0(2) 11_455 97_565
Na2 Na2 Si2 142.24(15) 79_454 97_565
Na2 Na2 Si2 142.24(15) 81_455 97_565
Na2 Na2 Si2 86.0(2) 29_554 97_565
Na2 Na2 Si2 120.6(3) 27_544 97_565
Si3 Na2 Si2 61.3(3) 29_554 97_565
Si3 Na2 Si2 61.3(3) 79_454 97_565
Si3 Na2 Si2 97.8(4) 177 97_565
Si3 Na2 Si2 36.51(12) 97_565 97_565
Si3 Na2 Si2 36.51(12) 156_565 97_565
Si3 Na2 Si2 97.8(4) 122_655 97_565
Si2 Na2 Si2 118.7(5) 122_655 97_565
Na2 Na2 Si3 104.0(2) 11_455 81_455
Na2 Na2 Si3 140.4(3) 79_454 81_455
Na2 Na2 Si3 86.0(2) 81_455 81_455
Na2 Na2 Si3 53.2(3) 29_554 81_455
Na2 Na2 Si3 97.0(3) 27_544 81_455
Si3 Na2 Si3 66.6(2) 29_554 81_455
Si3 Na2 Si3 99.6(4) 79_454 81_455
Si3 Na2 Si3 76.77(18) 177 81_455
Si3 Na2 Si3 36.16(7) 97_565 81_455
Si3 Na2 Si3 94.0(2) 156_565 81_455
Si3 Na2 Si3 130.4(5) 122_655 81_455
Si2 Na2 Si3 113.2(3) 122_655 81_455
Si2 Na2 Si3 58.83(11) 97_565 81_455
Na2 Na2 Si3 86.0(2) 11_455 36_554
Na2 Na2 Si3 53.2(3) 79_454 36_554
Na2 Na2 Si3 104.0(2) 81_455 36_554
Na2 Na2 Si3 140.4(3) 29_554 36_554
Na2 Na2 Si3 97.0(3) 27_544 36_554
Si3 Na2 Si3 99.6(4) 29_554 36_554
Si3 Na2 Si3 66.6(2) 79_454 36_554
Si3 Na2 Si3 94.0(2) 177 36_554
Si3 Na2 Si3 130.4(5) 97_565 36_554
Si3 Na2 Si3 76.77(18) 156_565 36_554
Si3 Na2 Si3 36.16(7) 122_655 36_554
Si2 Na2 Si3 58.83(11) 122_655 36_554
Si2 Na2 Si3 113.2(3) 97_565 36_554
Si3 Na2 Si3 166.0(6) 81_455 36_554
Na2 Na2 Si3 53.2(3) 11_455 50_464
Na2 Na2 Si3 86.0(2) 79_454 50_464
Na2 Na2 Si3 140.4(3) 81_455 50_464
Na2 Na2 Si3 104.0(2) 29_554 50_464
Na2 Na2 Si3 97.0(3) 27_544 50_464
Si3 Na2 Si3 99.6(4) 29_554 50_464
Si3 Na2 Si3 66.6(2) 79_454 50_464
Si3 Na2 Si3 130.4(5) 177 50_464
Si3 Na2 Si3 94.0(2) 97_565 50_464
Si3 Na2 Si3 36.16(7) 156_565 50_464
Si3 Na2 Si3 76.77(18) 122_655 50_464
Si2 Na2 Si3 113.2(3) 122_655 50_464
Si2 Na2 Si3 58.83(11) 97_565 50_464
Si3 Na2 Si3 114.19(11) 81_455 50_464
Si3 Na2 Si3 63.93(5) 36_554 50_464
Na2 Na2 Si3 140.4(3) 11_455 .
Na2 Na2 Si3 104.0(2) 79_454 .
Na2 Na2 Si3 53.2(3) 81_455 .
Na2 Na2 Si3 86.0(2) 29_554 .
Na2 Na2 Si3 97.0(3) 27_544 .
Si3 Na2 Si3 66.6(2) 29_554 .
Si3 Na2 Si3 99.6(4) 79_454 .
Si3 Na2 Si3 36.16(7) 177 .
Si3 Na2 Si3 76.77(18) 97_565 .
Si3 Na2 Si3 130.4(5) 156_565 .
Si3 Na2 Si3 94.0(2) 122_655 .
Si2 Na2 Si3 58.83(11) 122_655 .
Si2 Na2 Si3 113.2(3) 97_565 .
Si3 Na2 Si3 63.93(5) 81_455 .
Si3 Na2 Si3 114.19(11) 36_554 .
Si3 Na2 Si3 166.0(6) 50_464 .
Na2 Na2 Si3 116.3(2) 11_455 152_565
Na2 Na2 Si3 56.4(2) 79_454 152_565
Na2 Na2 Si3 56.4(2) 81_455 152_565
Na2 Na2 Si3 116.3(2) 29_554 152_565
Na2 Na2 Si3 85.5(3) 27_544 152_565
Si3 Na2 Si3 94.2(3) 29_554 152_565
Si3 Na2 Si3 94.2(3) 79_454 152_565
Si3 Na2 Si3 60.42(9) 177 152_565
Si3 Na2 Si3 126.6(3) 97_565 152_565
Si3 Na2 Si3 126.6(3) 156_565 152_565
Si3 Na2 Si3 60.42(9) 122_655 152_565
Si2 Na2 Si3 35.11(3) 122_655 152_565
Si2 Na2 Si3 153.8(5) 97_565 152_565
Si3 Na2 Si3 122.50(2) 81_455 152_565
Si3 Na2 Si3 58.780(8) 36_554 152_565
Si3 Na2 Si3 122.50(2) 50_464 152_565
Si3 Na2 Si3 58.780(8) . 152_565
Na2 Na2 Si3 56.4(2) 11_455 174_565
Na2 Na2 Si3 116.3(2) 79_454 174_565
Na2 Na2 Si3 116.3(2) 81_455 174_565
Na2 Na2 Si3 56.4(2) 29_554 174_565
Na2 Na2 Si3 85.5(3) 27_544 174_565
Si3 Na2 Si3 94.2(3) 29_554 174_565
Si3 Na2 Si3 94.2(3) 79_454 174_565
Si3 Na2 Si3 126.6(3) 177 174_565
Si3 Na2 Si3 60.42(9) 97_565 174_565
Si3 Na2 Si3 60.42(9) 156_565 174_565
Si3 Na2 Si3 126.6(3) 122_655 174_565
Si2 Na2 Si3 153.8(5) 122_655 174_565
Si2 Na2 Si3 35.11(3) 97_565 174_565
Si3 Na2 Si3 58.780(8) 81_455 174_565
Si3 Na2 Si3 122.50(2) 36_554 174_565
Si3 Na2 Si3 58.780(8) 50_464 174_565
Si3 Na2 Si3 122.50(2) . 174_565
Si3 Na2 Si3 171.1(6) 152_565 174_565
Na2 Na2 Si3 54.9(2) 11_455 103_666
Na2 Na2 Si3 54.9(2) 79_454 103_666
Na2 Na2 Si3 114.8(2) 81_455 103_666
Na2 Na2 Si3 114.8(2) 29_554 103_666
Na2 Na2 Si3 83.7(3) 27_544 103_666
Si3 Na2 Si3 115.9(4) 29_554 103_666
Si3 Na2 Si3 76.68(18) 79_454 103_666
Si3 Na2 Si3 126.2(3) 177 103_666
Si3 Na2 Si3 126.2(3) 97_565 103_666
Si3 Na2 Si3 63.43(9) 156_565 103_666
Si3 Na2 Si3 63.43(9) 122_655 103_666
Si2 Na2 Si3 93.20(12) 122_655 103_666
Si2 Na2 Si3 93.20(12) 97_565 103_666
Si3 Na2 Si3 147.980(14) 81_455 103_666
Si3 Na2 Si3 34.797(6) 36_554 103_666
Si3 Na2 Si3 34.797(6) 50_464 103_666
Si3 Na2 Si3 147.979(14) . 103_666
Si3 Na2 Si3 89.51(5) 152_565 103_666
Si3 Na2 Si3 89.51(5) 174_565 103_666
Na2 Na2 Si3 114.8(2) 11_455 125
Na2 Na2 Si3 114.8(2) 79_454 125
Na2 Na2 Si3 54.9(2) 81_455 125
Na2 Na2 Si3 54.9(2) 29_554 125
Na2 Na2 Si3 83.7(3) 27_544 125
Si3 Na2 Si3 76.68(18) 29_554 125
Si3 Na2 Si3 115.9(4) 79_454 125
Si3 Na2 Si3 63.43(9) 177 125
Si3 Na2 Si3 63.43(9) 97_565 125
Si3 Na2 Si3 126.2(3) 156_565 125
Si3 Na2 Si3 126.2(3) 122_655 125
Si2 Na2 Si3 93.20(12) 122_655 125
Si2 Na2 Si3 93.20(12) 97_565 125
Si3 Na2 Si3 34.797(6) 81_455 125
Si3 Na2 Si3 147.980(14) 36_554 125
Si3 Na2 Si3 147.980(14) 50_464 125
Si3 Na2 Si3 34.797(6) . 125
Si3 Na2 Si3 89.51(5) 152_565 125
Si3 Na2 Si3 89.51(5) 174_565 125
Si3 Na2 Si3 167.4(6) 103_666 125
Na2 Na2 Si3 29.3(3) 11_455 76_455
Na2 Na2 Si3 86.2(2) 79_454 76_455
Na2 Na2 Si3 116.2(3) 81_455 76_455
Na2 Na2 Si3 68.66(18) 29_554 76_455
Na2 Na2 Si3 72.3(3) 27_544 76_455
Si3 Na2 Si3 117.2(3) 29_554 76_455
Si3 Na2 Si3 96.7(2) 79_454 76_455
Si3 Na2 Si3 154.8(5) 177 76_455
Si3 Na2 Si3 91.39(10) 97_565 76_455
Si3 Na2 Si3 59.58(4) 156_565 76_455
Si3 Na2 Si3 111.97(15) 122_655 76_455
Si2 Na2 Si3 148.0(2) 122_655 76_455
Si2 Na2 Si3 57.43(2) 97_565 76_455
Si3 Na2 Si3 92.12(6) 81_455 76_455
Si3 Na2 Si3 92.12(6) 36_554 76_455
Si3 Na2 Si3 35.29(3) 50_464 76_455
Si3 Na2 Si3 152.9(2) . 76_455
Si3 Na2 Si3 141.2(3) 152_565 76_455
Si3 Na2 Si3 34.20(3) 174_565 76_455
Si3 Na2 Si3 57.43(6) 103_666 76_455
Si3 Na2 Si3 118.1(2) 125 76_455
Na2 Na2 Si3 86.20(19) 11_455 58_554
Na2 Na2 Si3 29.3(3) 79_454 58_554
Na2 Na2 Si3 68.66(18) 81_455 58_554
Na2 Na2 Si3 116.2(3) 29_554 58_554
Na2 Na2 Si3 72.3(3) 27_544 58_554
Si3 Na2 Si3 117.2(3) 29_554 58_554
Si3 Na2 Si3 96.7(2) 79_454 58_554
Si3 Na2 Si3 91.39(10) 177 58_554
Si3 Na2 Si3 154.8(5) 97_565 58_554
Si3 Na2 Si3 111.97(15) 156_565 58_554
Si3 Na2 Si3 59.58(4) 122_655 58_554
Si2 Na2 Si3 57.43(2) 122_655 58_554
Si2 Na2 Si3 148.0(2) 97_565 58_554
Si3 Na2 Si3 152.9(2) 81_455 58_554
Si3 Na2 Si3 35.29(3) 36_554 58_554
Si3 Na2 Si3 92.12(6) 50_464 58_554
Si3 Na2 Si3 92.12(6) . 58_554
Si3 Na2 Si3 34.20(3) 152_565 58_554
Si3 Na2 Si3 141.2(3) 174_565 58_554
Si3 Na2 Si3 57.43(6) 103_666 58_554
Si3 Na2 Si3 118.1(2) 125 58_554
Si3 Na2 Si3 107.4(2) 76_455 58_554
Na2 Na2 Si3 68.66(18) 11_455 11_455
Na2 Na2 Si3 116.2(3) 79_454 11_455
Na2 Na2 Si3 86.2(2) 81_455 11_455
Na2 Na2 Si3 29.3(3) 29_554 11_455
Na2 Na2 Si3 72.3(3) 27_544 11_455
Si3 Na2 Si3 96.7(2) 29_554 11_455
Si3 Na2 Si3 117.2(3) 79_454 11_455
Si3 Na2 Si3 111.97(15) 177 11_455
Si3 Na2 Si3 59.58(4) 97_565 11_455
Si3 Na2 Si3 91.39(10) 156_565 11_455
Si3 Na2 Si3 154.8(5) 122_655 11_455
Si2 Na2 Si3 148.0(2) 122_655 11_455
Si2 Na2 Si3 57.43(2) 97_565 11_455
Si3 Na2 Si3 35.29(3) 81_455 11_455
Si3 Na2 Si3 152.9(2) 36_554 11_455
Si3 Na2 Si3 92.12(6) 50_464 11_455
Si3 Na2 Si3 92.12(6) . 11_455
Si3 Na2 Si3 141.2(3) 152_565 11_455
Si3 Na2 Si3 34.20(3) 174_565 11_455
Si3 Na2 Si3 118.1(2) 103_666 11_455
Si3 Na2 Si3 57.43(6) 125 11_455
Si3 Na2 Si3 61.08(10) 76_455 11_455
Si3 Na2 Si3 144.6(5) 58_554 11_455
Na2 Na2 Si3 116.2(3) 11_455 27_544
Na2 Na2 Si3 68.66(18) 79_454 27_544
Na2 Na2 Si3 29.3(3) 81_455 27_544
Na2 Na2 Si3 86.2(2) 29_554 27_544
Na2 Na2 Si3 72.3(3) 27_544 27_544
Si3 Na2 Si3 96.7(2) 29_554 27_544
Si3 Na2 Si3 117.2(3) 79_454 27_544
Si3 Na2 Si3 59.58(4) 177 27_544
Si3 Na2 Si3 111.97(15) 97_565 27_544
Si3 Na2 Si3 154.8(5) 156_565 27_544
Si3 Na2 Si3 91.39(10) 122_655 27_544
Si2 Na2 Si3 57.43(2) 122_655 27_544
Si2 Na2 Si3 148.0(2) 97_565 27_544
Si3 Na2 Si3 92.12(6) 81_455 27_544
Si3 Na2 Si3 92.12(6) 36_554 27_544
Si3 Na2 Si3 152.9(2) 50_464 27_544
Si3 Na2 Si3 35.29(3) . 27_544
Si3 Na2 Si3 34.20(3) 152_565 27_544
Si3 Na2 Si3 141.2(3) 174_565 27_544
Si3 Na2 Si3 118.1(2) 103_666 27_544
Si3 Na2 Si3 57.43(6) 125 27_544
Si3 Na2 Si3 144.6(5) 76_455 27_544
Si3 Na2 Si3 61.08(10) 58_554 27_544
Si3 Na2 Si3 107.4(2) 11_455 27_544
Na2 Na2 Si2 33.36(9) 11_455 171_566
Na2 Na2 Si2 33.36(9) 79_454 171_566
Na2 Na2 Si2 86.40(18) 81_455 171_566
Na2 Na2 Si2 86.40(18) 29_554 171_566
Na2 Na2 Si2 50.6(2) 27_544 171_566
Si3 Na2 Si2 149.0(3) 29_554 171_566
Si3 Na2 Si2 109.81(10) 79_454 171_566
Si3 Na2 Si2 145.006(13) 177 171_566
Si3 Na2 Si2 145.006(13) 97_565 171_566
Si3 Na2 Si2 90.713(18) 156_565 171_566
Si3 Na2 Si2 90.713(18) 122_655 171_566
Si2 Na2 Si2 108.88(6) 122_655 171_566
Si2 Na2 Si2 108.88(6) 97_565 171_566
Si3 Na2 Si2 136.5(4) 81_455 171_566
Si3 Na2 Si2 55.16(10) 36_554 171_566
Si3 Na2 Si2 55.16(10) 50_464 171_566
Si3 Na2 Si2 136.5(4) . 171_566
Si3 Na2 Si2 87.16(19) 152_565 171_566
Si3 Na2 Si2 87.16(19) 174_565 171_566
Si3 Na2 Si2 33.13(7) 103_666 171_566
Si3 Na2 Si2 134.3(5) 125 171_566
Si3 Na2 Si2 54.15(14) 76_455 171_566
Si3 Na2 Si2 54.15(14) 58_554 171_566
Si3 Na2 Si2 101.5(3) 11_455 171_566
Si3 Na2 Si2 101.5(3) 27_544 171_566
Na2 Na2 Si2 86.40(18) 11_455 148_565
Na2 Na2 Si2 86.40(18) 79_454 148_565
Na2 Na2 Si2 33.36(8) 81_455 148_565
Na2 Na2 Si2 33.36(9) 29_554 148_565
Na2 Na2 Si2 50.6(2) 27_544 148_565
Si3 Na2 Si2 109.81(10) 29_554 148_565
Si3 Na2 Si2 149.0(3) 79_454 148_565
Si3 Na2 Si2 90.713(18) 177 148_565
Si3 Na2 Si2 90.713(18) 97_565 148_565
Si3 Na2 Si2 145.006(13) 156_565 148_565
Si3 Na2 Si2 145.006(13) 122_655 148_565
Si2 Na2 Si2 108.88(6) 122_655 148_565
Si2 Na2 Si2 108.88(6) 97_565 148_565
Si3 Na2 Si2 55.16(10) 81_455 148_565
Si3 Na2 Si2 136.5(4) 36_554 148_565
Si3 Na2 Si2 136.5(4) 50_464 148_565
Si3 Na2 Si2 55.16(10) . 148_565
Si3 Na2 Si2 87.16(19) 152_565 148_565
Si3 Na2 Si2 87.16(19) 174_565 148_565
Si3 Na2 Si2 134.3(5) 103_666 148_565
Si3 Na2 Si2 33.13(7) 125 148_565
Si3 Na2 Si2 101.5(3) 76_455 148_565
Si3 Na2 Si2 101.5(3) 58_554 148_565
Si3 Na2 Si2 54.15(14) 11_455 148_565
Si3 Na2 Si2 54.15(14) 27_544 148_565
Si2 Na2 Si2 101.2(4) 171_566 148_565
Na2 Na2 Si3 3.68(17) 11_455 131_665
Na2 Na2 Si3 57.27(10) 79_454 131_665
Na2 Na2 Si3 86.43(18) 81_455 131_665
Na2 Na2 Si3 58.70(10) 29_554 131_665
Na2 Na2 Si3 41.43(18) 27_544 131_665
Si3 Na2 Si3 150.1(2) 29_554 131_665
Si3 Na2 Si3 123.07(8) 79_454 131_665
Si3 Na2 Si3 172.1(4) 177 131_665
Si3 Na2 Si3 119.40(6) 97_565 131_665
Si3 Na2 Si3 89.51(5) 156_565 131_665
Si3 Na2 Si3 119.40(6) 122_655 131_665
Si2 Na2 Si3 140.8(2) 122_655 131_665
Si2 Na2 Si3 89.35(9) 97_565 131_665
Si3 Na2 Si3 104.5(2) 81_455 131_665
Si3 Na2 Si3 86.08(18) 36_554 131_665
Si3 Na2 Si3 56.47(12) 50_464 131_665
Si3 Na2 Si3 137.3(5) . 131_665
Si3 Na2 Si3 113.4(4) 152_565 131_665
Si3 Na2 Si3 59.05(14) 174_565 131_665
Si3 Na2 Si3 56.10(14) 103_666 131_665
Si3 Na2 Si3 113.2(4) 125 131_665
Si3 Na2 Si3 32.91(10) 76_455 131_665
Si3 Na2 Si3 84.1(3) 58_554 131_665
Si3 Na2 Si3 69.3(2) 11_455 131_665
Si3 Na2 Si3 112.5(4) 27_544 131_665
Si2 Na2 Si3 32.26(11) 171_566 131_665
Si2 Na2 Si3 83.9(3) 148_565 131_665
Na2 Na2 Si3 57.27(9) 11_455 171_566
Na2 Na2 Si3 3.68(16) 79_454 171_566
Na2 Na2 Si3 58.70(10) 81_455 171_566
Na2 Na2 Si3 86.43(17) 29_554 171_566
Na2 Na2 Si3 41.43(17) 27_544 171_566
Si3 Na2 Si3 150.1(2) 29_554 171_566
Si3 Na2 Si3 123.07(8) 79_454 171_566
Si3 Na2 Si3 119.40(6) 177 171_566
Si3 Na2 Si3 172.1(4) 97_565 171_566
Si3 Na2 Si3 119.40(6) 156_565 171_566
Si3 Na2 Si3 89.51(5) 122_655 171_566
Si2 Na2 Si3 89.35(9) 122_655 171_566
Si2 Na2 Si3 140.8(2) 97_565 171_566
Si3 Na2 Si3 137.3(5) 81_455 171_566
Si3 Na2 Si3 56.47(12) 36_554 171_566
Si3 Na2 Si3 86.08(18) 50_464 171_566
Si3 Na2 Si3 104.5(2) . 171_566
Si3 Na2 Si3 59.05(14) 152_565 171_566
Si3 Na2 Si3 113.4(4) 174_565 171_566
Si3 Na2 Si3 56.10(14) 103_666 171_566
Si3 Na2 Si3 113.2(4) 125 171_566
Si3 Na2 Si3 84.1(3) 76_455 171_566
Si3 Na2 Si3 32.91(10) 58_554 171_566
Si3 Na2 Si3 112.5(4) 11_455 171_566
Si3 Na2 Si3 69.3(2) 27_544 171_566
Si2 Na2 Si3 32.26(11) 171_566 171_566
Si2 Na2 Si3 83.9(3) 148_565 171_566
Si3 Na2 Si3 54.4(2) 131_665 171_566
Na2 Na2 Si3 86.43(18) 11_455 106_566
Na2 Na2 Si3 58.70(10) 79_454 106_566
Na2 Na2 Si3 3.68(17) 81_455 106_566
Na2 Na2 Si3 57.27(10) 29_554 106_566
Na2 Na2 Si3 41.43(18) 27_544 106_566
Si3 Na2 Si3 123.07(8) 29_554 106_566
Si3 Na2 Si3 150.1(2) 79_454 106_566
Si3 Na2 Si3 89.51(5) 177 106_566
Si3 Na2 Si3 119.40(6) 97_565 106_566
Si3 Na2 Si3 172.1(4) 156_565 106_566
Si3 Na2 Si3 119.40(6) 122_655 106_566
Si2 Na2 Si3 89.35(9) 122_655 106_566
Si2 Na2 Si3 140.8(2) 97_565 106_566
Si3 Na2 Si3 86.08(18) 81_455 106_566
Si3 Na2 Si3 104.5(2) 36_554 106_566
Si3 Na2 Si3 137.3(5) 50_464 106_566
Si3 Na2 Si3 56.46(12) . 106_566
Si3 Na2 Si3 59.05(14) 152_565 106_566
Si3 Na2 Si3 113.4(4) 174_565 106_566
Si3 Na2 Si3 113.2(4) 103_666 106_566
Si3 Na2 Si3 56.10(14) 125 106_566
Si3 Na2 Si3 112.5(4) 76_455 106_566
Si3 Na2 Si3 69.3(2) 58_554 106_566
Si3 Na2 Si3 84.1(3) 11_455 106_566
Si3 Na2 Si3 32.91(10) 27_544 106_566
Si2 Na2 Si3 83.9(3) 171_566 106_566
Si2 Na2 Si3 32.26(11) 148_565 106_566
Si3 Na2 Si3 82.9(4) 131_665 106_566
Si3 Na2 Si3 57.2(2) 171_566 106_566
Na2 Na2 Si3 58.70(10) 11_455 148_565
Na2 Na2 Si3 86.43(18) 79_454 148_565
Na2 Na2 Si3 57.27(10) 81_455 148_565
Na2 Na2 Si3 3.68(17) 29_554 148_565
Na2 Na2 Si3 41.43(17) 27_544 148_565
Si3 Na2 Si3 123.07(8) 29_554 148_565
Si3 Na2 Si3 150.1(2) 79_454 148_565
Si3 Na2 Si3 119.40(6) 177 148_565
Si3 Na2 Si3 89.51(5) 97_565 148_565
Si3 Na2 Si3 119.40(6) 156_565 148_565
Si3 Na2 Si3 172.1(4) 122_655 148_565
Si2 Na2 Si3 140.8(2) 122_655 148_565
Si2 Na2 Si3 89.35(9) 97_565 148_565
Si3 Na2 Si3 56.47(12) 81_455 148_565
Si3 Na2 Si3 137.3(5) 36_554 148_565
Si3 Na2 Si3 104.5(2) 50_464 148_565
Si3 Na2 Si3 86.08(18) . 148_565
Si3 Na2 Si3 113.4(4) 152_565 148_565
Si3 Na2 Si3 59.05(14) 174_565 148_565
Si3 Na2 Si3 113.2(4) 103_666 148_565
Si3 Na2 Si3 56.10(14) 125 148_565
Si3 Na2 Si3 69.3(2) 76_455 148_565
Si3 Na2 Si3 112.5(4) 58_554 148_565
Si3 Na2 Si3 32.91(10) 11_455 148_565
Si3 Na2 Si3 84.1(3) 27_544 148_565
Si2 Na2 Si3 83.9(3) 171_566 148_565
Si2 Na2 Si3 32.26(11) 148_565 148_565
Si3 Na2 Si3 57.2(2) 131_665 148_565
Si3 Na2 Si3 82.9(4) 171_566 148_565
Si3 Na2 Si3 54.4(2) 106_566 148_565
Na2 Na2 Si3 57.37(6) 11_455 8
Na2 Na2 Si3 35.05(3) 79_454 8
Na2 Na2 Si3 35.05(4) 81_455 8
Na2 Na2 Si3 57.37(6) 29_554 8
Na2 Na2 Si3 16.23(8) 27_544 8
Si3 Na2 Si3 154.75(4) 29_554 8
Si3 Na2 Si3 154.75(4) 79_454 8
Si3 Na2 Si3 118.43(17) 177 8
Si3 Na2 Si3 141.4(3) 97_565 8
Si3 Na2 Si3 141.4(3) 156_565 8
Si3 Na2 Si3 118.43(17) 122_655 8
Si2 Na2 Si3 104.41(18) 122_655 8
Si2 Na2 Si3 136.9(3) 97_565 8
Si3 Na2 Si3 105.4(3) 81_455 8
Si3 Na2 Si3 88.2(2) 36_554 8
Si3 Na2 Si3 105.4(3) 50_464 8
Si3 Na2 Si3 88.2(2) . 8
Si3 Na2 Si3 69.3(2) 152_565 8
Si3 Na2 Si3 101.8(4) 174_565 8
Si3 Na2 Si3 84.0(3) 103_666 8
Si3 Na2 Si3 84.0(3) 125 8
Si3 Na2 Si3 86.2(3) 76_455 8
Si3 Na2 Si3 58.9(2) 58_554 8
Si3 Na2 Si3 86.2(3) 11_455 8
Si3 Na2 Si3 58.9(2) 27_544 8
Si2 Na2 Si3 52.4(2) 171_566 8
Si2 Na2 Si3 52.4(2) 148_565 8
Si3 Na2 Si3 53.7(2) 131_665 8
Si3 Na2 Si3 32.04(13) 171_566 8
Si3 Na2 Si3 32.04(13) 106_566 8
Si3 Na2 Si3 53.7(2) 148_565 8
Na2 Na2 Si3 35.05(3) 11_455 54_455
Na2 Na2 Si3 57.37(6) 79_454 54_455
Na2 Na2 Si3 57.37(6) 81_455 54_455
Na2 Na2 Si3 35.05(4) 29_554 54_455
Na2 Na2 Si3 16.23(8) 27_544 54_455
Si3 Na2 Si3 154.75(4) 29_554 54_455
Si3 Na2 Si3 154.75(4) 79_454 54_455
Si3 Na2 Si3 141.4(3) 177 54_455
Si3 Na2 Si3 118.43(17) 97_565 54_455
Si3 Na2 Si3 118.43(17) 156_565 54_455
Si3 Na2 Si3 141.4(3) 122_655 54_455
Si2 Na2 Si3 136.9(3) 122_655 54_455
Si2 Na2 Si3 104.41(18) 97_565 54_455
Si3 Na2 Si3 88.2(2) 81_455 54_455
Si3 Na2 Si3 105.4(3) 36_554 54_455
Si3 Na2 Si3 88.2(2) 50_464 54_455
Si3 Na2 Si3 105.4(3) . 54_455
Si3 Na2 Si3 101.8(4) 152_565 54_455
Si3 Na2 Si3 69.3(2) 174_565 54_455
Si3 Na2 Si3 84.0(3) 103_666 54_455
Si3 Na2 Si3 84.0(3) 125 54_455
Si3 Na2 Si3 58.9(2) 76_455 54_455
Si3 Na2 Si3 86.2(3) 58_554 54_455
Si3 Na2 Si3 58.9(2) 11_455 54_455
Si3 Na2 Si3 86.2(3) 27_544 54_455
Si2 Na2 Si3 52.4(2) 171_566 54_455
Si2 Na2 Si3 52.4(2) 148_565 54_455
Si3 Na2 Si3 32.04(13) 131_665 54_455
Si3 Na2 Si3 53.7(2) 171_566 54_455
Si3 Na2 Si3 53.7(2) 106_566 54_455
Si3 Na2 Si3 32.04(13) 148_565 54_455
Si3 Na2 Si3 32.46(15) 8 54_455
Na2 Na2 Si2 146.16(3) 11_455 52_454
Na2 Na2 Si2 146.16(3) 79_454 52_454
Na2 Na2 Si2 120.52(5) 81_455 52_454
Na2 Na2 Si2 120.52(6) 29_554 52_454
Na2 Na2 Si2 161.17(6) 27_544 52_454
Si3 Na2 Si2 0.78(5) 29_554 52_454
Si3 Na2 Si2 38.44(17) 79_454 52_454
Si3 Na2 Si2 37.97(19) 177 52_454
Si3 Na2 Si2 37.97(19) 97_565 52_454
Si3 Na2 Si2 63.2(3) 156_565 52_454
Si3 Na2 Si2 63.2(3) 122_655 52_454
Si2 Na2 Si2 61.2(3) 122_655 52_454
Si2 Na2 Si2 61.2(3) 97_565 52_454
Si3 Na2 Si2 67.3(2) 81_455 52_454
Si3 Na2 Si2 99.0(3) 36_554 52_454
Si3 Na2 Si2 99.0(3) 50_464 52_454
Si3 Na2 Si2 67.3(2) . 52_454
Si3 Na2 Si2 94.2(3) 152_565 52_454
Si3 Na2 Si2 94.2(3) 174_565 52_454
Si3 Na2 Si2 115.1(3) 103_666 52_454
Si3 Na2 Si2 77.5(2) 125 52_454
Si3 Na2 Si2 116.9(3) 76_455 52_454
Si3 Na2 Si2 116.9(3) 58_554 52_454
Si3 Na2 Si2 97.1(2) 11_455 52_454
Si3 Na2 Si2 97.1(2) 27_544 52_454
Si2 Na2 Si2 148.2(3) 171_566 52_454
Si2 Na2 Si2 110.59(15) 148_565 52_454
Si3 Na2 Si2 149.77(19) 131_665 52_454
Si3 Na2 Si2 149.77(19) 171_566 52_454
Si3 Na2 Si2 123.73(12) 106_566 52_454
Si3 Na2 Si2 123.73(12) 148_565 52_454
Si3 Na2 Si2 155.338(7) 8 52_454
Si3 Na2 Si2 155.338(7) 54_455 52_454
Na2 Na2 Si2 120.52(5) 11_455 3_554
Na2 Na2 Si2 120.52(5) 79_454 3_554
Na2 Na2 Si2 146.16(3) 81_455 3_554
Na2 Na2 Si2 146.16(3) 29_554 3_554
Na2 Na2 Si2 161.17(7) 27_544 3_554
Si3 Na2 Si2 38.44(17) 29_554 3_554
Si3 Na2 Si2 0.78(5) 79_454 3_554
Si3 Na2 Si2 63.2(3) 177 3_554
Si3 Na2 Si2 63.2(3) 97_565 3_554
Si3 Na2 Si2 37.97(19) 156_565 3_554
Si3 Na2 Si2 37.97(19) 122_655 3_554
Si2 Na2 Si2 61.2(3) 122_655 3_554
Si2 Na2 Si2 61.2(3) 97_565 3_554
Si3 Na2 Si2 99.0(3) 81_455 3_554
Si3 Na2 Si2 67.3(2) 36_554 3_554
Si3 Na2 Si2 67.3(2) 50_464 3_554
Si3 Na2 Si2 99.0(3) . 3_554
Si3 Na2 Si2 94.2(3) 152_565 3_554
Si3 Na2 Si2 94.2(3) 174_565 3_554
Si3 Na2 Si2 77.5(2) 103_666 3_554
Si3 Na2 Si2 115.1(3) 125 3_554
Si3 Na2 Si2 97.1(2) 76_455 3_554
Si3 Na2 Si2 97.1(2) 58_554 3_554
Si3 Na2 Si2 116.9(3) 11_455 3_554
Si3 Na2 Si2 116.9(3) 27_544 3_554
Si2 Na2 Si2 110.59(15) 171_566 3_554
Si2 Na2 Si2 148.2(3) 148_565 3_554
Si3 Na2 Si2 123.73(12) 131_665 3_554
Si3 Na2 Si2 123.73(12) 171_566 3_554
Si3 Na2 Si2 149.77(19) 106_566 3_554
Si3 Na2 Si2 149.77(19) 148_565 3_554
Si3 Na2 Si2 155.338(7) 8 3_554
Si3 Na2 Si2 155.338(7) 54_455 3_554
Si2 Na2 Si2 37.65(13) 52_454 3_554
Na2 Na2 Na2 141.76(18) 11_455 177
Na2 Na2 Na2 146.14(7) 79_454 177
Na2 Na2 Na2 90.000(1) 81_455 177
Na2 Na2 Na2 87.43(15) 29_554 177
Na2 Na2 Na2 123.74(8) 27_544 177
Si3 Na2 Na2 36.688(16) 29_554 177
Si3 Na2 Na2 75.85(19) 79_454 177
Si3 Na2 Na2 39.40(19) 177 177
Si3 Na2 Na2 34.73(8) 97_565 177
Si3 Na2 Na2 92.60(17) 156_565 177
Si3 Na2 Na2 95.4(3) 122_655 177
Si2 Na2 Na2 75.9(3) 122_655 177
Si2 Na2 Na2 71.24(3) 97_565 177
Si3 Na2 Na2 37.95(5) 81_455 177
Si3 Na2 Na2 130.8(4) 36_554 177
Si3 Na2 Na2 127.29(19) 50_464 177
Si3 Na2 Na2 42.2(3) . 177
Si3 Na2 Na2 95.1(3) 152_565 177
Si3 Na2 Na2 89.918(8) 174_565 177
Si3 Na2 Na2 152.4(4) 103_666 177
Si3 Na2 Na2 40.1(2) 125 177
Si3 Na2 Na2 123.689(12) 76_455 177
Si3 Na2 Na2 128.8(3) 58_554 177
Si3 Na2 Na2 73.19(2) 11_455 177
Si3 Na2 Na2 77.5(3) 27_544 177
Si2 Na2 Na2 173.8(3) 171_566 177
Si2 Na2 Na2 73.21(13) 148_565 177
Si3 Na2 Na2 142.48(19) 131_665 177
Si3 Na2 Na2 146.53(2) 171_566 177
Si3 Na2 Na2 92.28(13) 106_566 177
Si3 Na2 Na2 89.923(9) 148_565 177
Si3 Na2 Na2 123.08(3) 8 177
Si3 Na2 Na2 121.38(11) 54_455 177
Si2 Na2 Na2 37.47(3) 52_454 177
Si2 Na2 Na2 75.06(15) 3_554 177
Na2 Na2 Na2 146.14(7) 11_455 125
Na2 Na2 Na2 141.76(18) 79_454 125
Na2 Na2 Na2 87.43(15) 81_455 125
Na2 Na2 Na2 90.0 29_554 125
Na2 Na2 Na2 123.74(8) 27_544 125
Si3 Na2 Na2 36.688(16) 29_554 125
Si3 Na2 Na2 75.85(19) 79_454 125
Si3 Na2 Na2 34.73(8) 177 125
Si3 Na2 Na2 39.40(19) 97_565 125
Si3 Na2 Na2 95.4(3) 156_565 125
Si3 Na2 Na2 92.60(17) 122_655 125
Si2 Na2 Na2 71.24(3) 122_655 125
Si2 Na2 Na2 75.9(3) 97_565 125
Si3 Na2 Na2 42.2(3) 81_455 125
Si3 Na2 Na2 127.29(19) 36_554 125
Si3 Na2 Na2 130.8(4) 50_464 125
Si3 Na2 Na2 37.95(5) . 125
Si3 Na2 Na2 89.918(8) 152_565 125
Si3 Na2 Na2 95.1(3) 174_565 125
Si3 Na2 Na2 152.4(4) 103_666 125
Si3 Na2 Na2 40.1(2) 125 125
Si3 Na2 Na2 128.8(3) 76_455 125
Si3 Na2 Na2 123.689(11) 58_554 125
Si3 Na2 Na2 77.5(3) 11_455 125
Si3 Na2 Na2 73.19(2) 27_544 125
Si2 Na2 Na2 173.8(3) 171_566 125
Si2 Na2 Na2 73.21(13) 148_565 125
Si3 Na2 Na2 146.53(2) 131_665 125
Si3 Na2 Na2 142.48(19) 171_566 125
Si3 Na2 Na2 89.923(8) 106_566 125
Si3 Na2 Na2 92.28(13) 148_565 125
Si3 Na2 Na2 121.38(11) 8 125
Si3 Na2 Na2 123.08(3) 54_455 125
Si2 Na2 Na2 37.47(3) 52_454 125
Si2 Na2 Na2 75.06(15) 3_554 125
Na2 Na2 Na2 5.1(3) 177 125
Na2 Na2 Na2 90.000(7) 11_455 179_665
Na2 Na2 Na2 87.43(15) 79_454 179_665
Na2 Na2 Na2 141.76(17) 81_455 179_665
Na2 Na2 Na2 146.14(8) 29_554 179_665
Na2 Na2 Na2 123.74(9) 27_544 179_665
Si3 Na2 Na2 75.85(19) 29_554 179_665
Si3 Na2 Na2 36.688(16) 79_454 179_665
Si3 Na2 Na2 92.60(17) 177 179_665
Si3 Na2 Na2 95.4(3) 97_565 179_665
Si3 Na2 Na2 39.40(19) 156_565 179_665
Si3 Na2 Na2 34.73(8) 122_655 179_665
Si2 Na2 Na2 71.24(3) 122_655 179_665
Si2 Na2 Na2 75.9(3) 97_565 179_665
Si3 Na2 Na2 130.8(4) 81_455 179_665
Si3 Na2 Na2 37.95(5) 36_554 179_665
Si3 Na2 Na2 42.2(3) 50_464 179_665
Si3 Na2 Na2 127.29(19) . 179_665
Si3 Na2 Na2 89.918(8) 152_565 179_665
Si3 Na2 Na2 95.1(3) 174_565 179_665
Si3 Na2 Na2 40.1(2) 103_666 179_665
Si3 Na2 Na2 152.4(4) 125 179_665
Si3 Na2 Na2 77.5(3) 76_455 179_665
Si3 Na2 Na2 73.19(2) 58_554 179_665
Si3 Na2 Na2 128.8(3) 11_455 179_665
Si3 Na2 Na2 123.689(12) 27_544 179_665
Si2 Na2 Na2 73.21(13) 171_566 179_665
Si2 Na2 Na2 173.8(3) 148_565 179_665
Si3 Na2 Na2 92.28(13) 131_665 179_665
Si3 Na2 Na2 89.923(9) 171_566 179_665
Si3 Na2 Na2 142.48(19) 106_566 179_665
Si3 Na2 Na2 146.53(2) 148_565 179_665
Si3 Na2 Na2 121.38(11) 8 179_665
Si3 Na2 Na2 123.08(3) 54_455 179_665
Si2 Na2 Na2 75.06(15) 52_454 179_665
Si2 Na2 Na2 37.47(3) 3_554 179_665
Na2 Na2 Na2 112.52(18) 177 179_665
Na2 Na2 Na2 112.27(15) 125 179_665
Na2 Na2 Na2 87.43(15) 11_455 103_666
Na2 Na2 Na2 90.000(7) 79_454 103_666
Na2 Na2 Na2 146.14(9) 81_455 103_666
Na2 Na2 Na2 141.76(17) 29_554 103_666
Na2 Na2 Na2 123.74(9) 27_544 103_666
Si3 Na2 Na2 75.85(19) 29_554 103_666
Si3 Na2 Na2 36.688(16) 79_454 103_666
Si3 Na2 Na2 95.4(3) 177 103_666
Si3 Na2 Na2 92.60(17) 97_565 103_666
Si3 Na2 Na2 34.73(8) 156_565 103_666
Si3 Na2 Na2 39.40(19) 122_655 103_666
Si2 Na2 Na2 75.9(3) 122_655 103_666
Si2 Na2 Na2 71.24(3) 97_565 103_666
Si3 Na2 Na2 127.29(19) 81_455 103_666
Si3 Na2 Na2 42.2(3) 36_554 103_666
Si3 Na2 Na2 37.95(5) 50_464 103_666
Si3 Na2 Na2 130.8(4) . 103_666
Si3 Na2 Na2 95.1(3) 152_565 103_666
Si3 Na2 Na2 89.918(8) 174_565 103_666
Si3 Na2 Na2 40.1(2) 103_666 103_666
Si3 Na2 Na2 152.4(4) 125 103_666
Si3 Na2 Na2 73.19(2) 76_455 103_666
Si3 Na2 Na2 77.5(3) 58_554 103_666
Si3 Na2 Na2 123.689(11) 11_455 103_666
Si3 Na2 Na2 128.8(3) 27_544 103_666
Si2 Na2 Na2 73.21(13) 171_566 103_666
Si2 Na2 Na2 173.8(3) 148_565 103_666
Si3 Na2 Na2 89.923(8) 131_665 103_666
Si3 Na2 Na2 92.28(13) 171_566 103_666
Si3 Na2 Na2 146.53(2) 106_566 103_666
Si3 Na2 Na2 142.48(19) 148_565 103_666
Si3 Na2 Na2 123.08(3) 8 103_666
Si3 Na2 Na2 121.38(11) 54_455 103_666
Si2 Na2 Na2 75.06(15) 52_454 103_666
Si2 Na2 Na2 37.47(3) 3_554 103_666
Na2 Na2 Na2 112.27(15) 177 103_666
Na2 Na2 Na2 112.52(18) 125 103_666
Na2 Na2 Na2 5.1(3) 179_665 103_666
Na2 Na2 Na2 141.5(2) 11_455 97_565
Na2 Na2 Na2 141.5(2) 79_454 97_565
Na2 Na2 Na2 84.9(3) 81_455 97_565
Na2 Na2 Na2 84.9(3) 29_554 97_565
Na2 Na2 Na2 119.3(3) 27_544 97_565
Si3 Na2 Na2 41.1(2) 29_554 97_565
Si3 Na2 Na2 80.3(4) 79_454 97_565
Si3 Na2 Na2 39.10(16) 177 97_565
Si3 Na2 Na2 39.10(16) 97_565 97_565
Si3 Na2 Na2 97.7(5) 156_565 97_565
Si3 Na2 Na2 97.7(5) 122_655 97_565
Si2 Na2 Na2 75.5(3) 122_655 97_565
Si2 Na2 Na2 75.5(3) 97_565 97_565
Si3 Na2 Na2 37.67(2) 81_455 97_565
Si3 Na2 Na2 132.2(5) 36_554 97_565
Si3 Na2 Na2 132.2(5) 50_464 97_565
Si3 Na2 Na2 37.67(2) . 97_565
Si3 Na2 Na2 92.19(12) 152_565 97_565
Si3 Na2 Na2 92.19(12) 174_565 97_565
Si3 Na2 Na2 157.0(6) 103_666 97_565
Si3 Na2 Na2 35.63(5) 125 97_565
Si3 Na2 Na2 126.30(10) 76_455 97_565
Si3 Na2 Na2 126.30(10) 58_554 97_565
Si3 Na2 Na2 72.907(10) 11_455 97_565
Si3 Na2 Na2 72.907(10) 27_544 97_565
Si2 Na2 Na2 169.9(5) 171_566 97_565
Si2 Na2 Na2 68.76(13) 148_565 97_565
Si3 Na2 Na2 141.7(3) 131_665 97_565
Si3 Na2 Na2 141.7(3) 171_566 97_565
Si3 Na2 Na2 87.15(16) 106_566 97_565
Si3 Na2 Na2 87.15(16) 148_565 97_565
Si3 Na2 Na2 118.1(3) 8 97_565
Si3 Na2 Na2 118.1(3) 54_455 97_565
Si2 Na2 Na2 41.8(3) 52_454 97_565
Si2 Na2 Na2 79.5(4) 3_554 97_565
Na2 Na2 Na2 5.1(3) 177 97_565
Na2 Na2 Na2 5.1(3) 125 97_565
Na2 Na2 Na2 116.9(4) 179_665 97_565
Na2 Na2 Na2 116.9(4) 103_666 97_565
Na2 Na2 Na2 84.9(3) 11_455 169_565
Na2 Na2 Na2 84.9(3) 79_454 169_565
Na2 Na2 Na2 141.5(2) 81_455 169_565
Na2 Na2 Na2 141.5(2) 29_554 169_565
Na2 Na2 Na2 119.3(3) 27_544 169_565
Si3 Na2 Na2 80.3(4) 29_554 169_565
Si3 Na2 Na2 41.1(2) 79_454 169_565
Si3 Na2 Na2 97.7(5) 177 169_565
Si3 Na2 Na2 97.7(5) 97_565 169_565
Si3 Na2 Na2 39.10(16) 156_565 169_565
Si3 Na2 Na2 39.10(16) 122_655 169_565
Si2 Na2 Na2 75.5(3) 122_655 169_565
Si2 Na2 Na2 75.5(3) 97_565 169_565
Si3 Na2 Na2 132.2(5) 81_455 169_565
Si3 Na2 Na2 37.67(2) 36_554 169_565
Si3 Na2 Na2 37.67(2) 50_464 169_565
Si3 Na2 Na2 132.2(5) . 169_565
Si3 Na2 Na2 92.19(12) 152_565 169_565
Si3 Na2 Na2 92.19(12) 174_565 169_565
Si3 Na2 Na2 35.63(5) 103_666 169_565
Si3 Na2 Na2 157.0(6) 125 169_565
Si3 Na2 Na2 72.906(10) 76_455 169_565
Si3 Na2 Na2 72.906(10) 58_554 169_565
Si3 Na2 Na2 126.30(10) 11_455 169_565
Si3 Na2 Na2 126.30(10) 27_544 169_565
Si2 Na2 Na2 68.76(13) 171_566 169_565
Si2 Na2 Na2 169.9(5) 148_565 169_565
Si3 Na2 Na2 87.15(16) 131_665 169_565
Si3 Na2 Na2 87.15(16) 171_566 169_565
Si3 Na2 Na2 141.7(3) 106_566 169_565
Si3 Na2 Na2 141.7(3) 148_565 169_565
Si3 Na2 Na2 118.1(3) 8 169_565
Si3 Na2 Na2 118.1(3) 54_455 169_565
Si2 Na2 Na2 79.5(4) 52_454 169_565
Si2 Na2 Na2 41.8(3) 3_554 169_565
Na2 Na2 Na2 116.9(4) 177 169_565
Na2 Na2 Na2 116.9(4) 125 169_565
Na2 Na2 Na2 5.1(3) 179_665 169_565
Na2 Na2 Na2 5.1(3) 103_666 169_565
Na2 Na2 Na2 121.3(7) 97_565 169_565
Na2 Na2 Si3 118.06(8) 11_455 123_565
Na2 Na2 Si3 177.44(13) 79_454 123_565
Na2 Na2 Si3 119.02(8) 81_455 123_565
Na2 Na2 Si3 87.51(14) 29_554 123_565
Na2 Na2 Si3 132.51(13) 27_544 123_565
Si3 Na2 Si3 36.01(8) 29_554 123_565
Si3 Na2 Si3 62.4(2) 79_454 123_565
Si3 Na2 Si3 65.0(2) 177 123_565
Si3 Na2 Si3 1.64(9) 97_565 123_565
Si3 Na2 Si3 62.4(2) 156_565 123_565
Si3 Na2 Si3 96.6(4) 122_655 123_565
Si2 Na2 Si3 96.3(3) 122_655 123_565
Si2 Na2 Si3 36.95(12) 97_565 123_565
Si3 Na2 Si3 37.48(16) 81_455 123_565
Si3 Na2 Si3 129.0(4) 36_554 123_565
Si3 Na2 Si3 94.0(2) 50_464 123_565
Si3 Na2 Si3 76.48(19) . 123_565
Si3 Na2 Si3 125.4(3) 152_565 123_565
Si3 Na2 Si3 61.69(15) 174_565 123_565
Si3 Na2 Si3 125.8(3) 103_666 123_565
Si3 Na2 Si3 64.11(15) 125 123_565
Si3 Na2 Si3 92.33(14) 76_455 123_565
Si3 Na2 Si3 153.2(4) 58_554 123_565
Si3 Na2 Si3 61.21(13) 11_455 123_565
Si3 Na2 Si3 111.74(16) 27_544 123_565
Si2 Na2 Si3 145.69(5) 171_566 123_565
Si2 Na2 Si3 91.84(6) 148_565 123_565
Si3 Na2 Si3 120.712(4) 131_665 123_565
Si3 Na2 Si3 173.8(3) 171_566 123_565
Si3 Na2 Si3 120.162(5) 106_566 123_565
Si3 Na2 Si3 91.09(4) 148_565 123_565
Si3 Na2 Si3 142.80(17) 8 123_565
Si3 Na2 Si3 120.07(7) 54_455 123_565
Si2 Na2 Si3 36.36(10) 52_454 123_565
Si2 Na2 Si3 61.72(18) 3_554 123_565
Na2 Na2 Si3 34.34(9) 177 123_565
Na2 Na2 Si3 38.90(18) 125 123_565
Na2 Na2 Si3 94.3(3) 179_665 123_565
Na2 Na2 Si3 91.59(10) 103_666 123_565
Na2 Na2 Si3 38.83(17) 97_565 123_565
Na2 Na2 Si3 96.7(4) 169_565 123_565
Na2 Na2 Si3 177.44(12) 11_455 107_665
Na2 Na2 Si3 118.06(8) 79_454 107_665
Na2 Na2 Si3 87.51(14) 81_455 107_665
Na2 Na2 Si3 119.02(8) 29_554 107_665
Na2 Na2 Si3 132.51(14) 27_544 107_665
Si3 Na2 Si3 36.01(8) 29_554 107_665
Si3 Na2 Si3 62.4(2) 79_454 107_665
Si3 Na2 Si3 1.64(9) 177 107_665
Si3 Na2 Si3 65.0(2) 97_565 107_665
Si3 Na2 Si3 96.6(4) 156_565 107_665
Si3 Na2 Si3 62.4(2) 122_655 107_665
Si2 Na2 Si3 36.95(12) 122_655 107_665
Si2 Na2 Si3 96.3(3) 97_565 107_665
Si3 Na2 Si3 76.48(19) 81_455 107_665
Si3 Na2 Si3 94.0(2) 36_554 107_665
Si3 Na2 Si3 129.0(4) 50_464 107_665
Si3 Na2 Si3 37.49(15) . 107_665
Si3 Na2 Si3 61.69(15) 152_565 107_665
Si3 Na2 Si3 125.4(3) 174_565 107_665
Si3 Na2 Si3 125.8(3) 103_666 107_665
Si3 Na2 Si3 64.11(15) 125 107_665
Si3 Na2 Si3 153.2(4) 76_455 107_665
Si3 Na2 Si3 92.33(14) 58_554 107_665
Si3 Na2 Si3 111.74(16) 11_455 107_665
Si3 Na2 Si3 61.21(13) 27_544 107_665
Si2 Na2 Si3 145.69(5) 171_566 107_665
Si2 Na2 Si3 91.84(6) 148_565 107_665
Si3 Na2 Si3 173.8(3) 131_665 107_665
Si3 Na2 Si3 120.712(4) 171_566 107_665
Si3 Na2 Si3 91.09(4) 106_566 107_665
Si3 Na2 Si3 120.162(5) 148_565 107_665
Si3 Na2 Si3 120.07(7) 8 107_665
Si3 Na2 Si3 142.80(17) 54_455 107_665
Si2 Na2 Si3 36.36(10) 52_454 107_665
Si2 Na2 Si3 61.72(18) 3_554 107_665
Na2 Na2 Si3 38.90(18) 177 107_665
Na2 Na2 Si3 34.34(9) 125 107_665
Na2 Na2 Si3 91.59(10) 179_665 107_665
Na2 Na2 Si3 94.3(3) 103_666 107_665
Na2 Na2 Si3 38.83(17) 97_565 107_665
Na2 Na2 Si3 96.7(4) 169_565 107_665
Si3 Na2 Si3 63.82(16) 123_565 107_665
Na2 Na2 Si3 87.51(14) 11_455 130_565
Na2 Na2 Si3 119.02(8) 79_454 130_565
Na2 Na2 Si3 177.44(12) 81_455 130_565
Na2 Na2 Si3 118.06(8) 29_554 130_565
Na2 Na2 Si3 132.51(14) 27_544 130_565
Si3 Na2 Si3 62.4(2) 29_554 130_565
Si3 Na2 Si3 36.01(8) 79_454 130_565
Si3 Na2 Si3 96.6(4) 177 130_565
Si3 Na2 Si3 62.4(2) 97_565 130_565
Si3 Na2 Si3 1.64(9) 156_565 130_565
Si3 Na2 Si3 65.0(2) 122_655 130_565
Si2 Na2 Si3 96.3(3) 122_655 130_565
Si2 Na2 Si3 36.95(12) 97_565 130_565
Si3 Na2 Si3 94.0(2) 81_455 130_565
Si3 Na2 Si3 76.48(19) 36_554 130_565
Si3 Na2 Si3 37.48(16) 50_464 130_565
Si3 Na2 Si3 129.0(4) . 130_565
Si3 Na2 Si3 125.4(3) 152_565 130_565
Si3 Na2 Si3 61.69(15) 174_565 130_565
Si3 Na2 Si3 64.11(15) 103_666 130_565
Si3 Na2 Si3 125.8(3) 125 130_565
Si3 Na2 Si3 61.21(13) 76_455 130_565
Si3 Na2 Si3 111.74(16) 58_554 130_565
Si3 Na2 Si3 92.33(14) 11_455 130_565
Si3 Na2 Si3 153.2(4) 27_544 130_565
Si2 Na2 Si3 91.84(6) 171_566 130_565
Si2 Na2 Si3 145.69(5) 148_565 130_565
Si3 Na2 Si3 91.09(4) 131_665 130_565
Si3 Na2 Si3 120.162(5) 171_566 130_565
Si3 Na2 Si3 173.8(3) 106_566 130_565
Si3 Na2 Si3 120.712(4) 148_565 130_565
Si3 Na2 Si3 142.80(17) 8 130_565
Si3 Na2 Si3 120.07(7) 54_455 130_565
Si2 Na2 Si3 61.72(18) 52_454 130_565
Si2 Na2 Si3 36.36(10) 3_554 130_565
Na2 Na2 Si3 91.59(10) 177 130_565
Na2 Na2 Si3 94.3(3) 125 130_565
Na2 Na2 Si3 38.90(18) 179_665 130_565
Na2 Na2 Si3 34.34(9) 103_666 130_565
Na2 Na2 Si3 96.7(4) 97_565 130_565
Na2 Na2 Si3 38.83(17) 169_565 130_565
Si3 Na2 Si3 61.84(15) 123_565 130_565
Si3 Na2 Si3 95.0(3) 107_665 130_565
Na2 Na2 Si3 119.02(8) 11_455 100_665
Na2 Na2 Si3 87.51(13) 79_454 100_665
Na2 Na2 Si3 118.06(8) 81_455 100_665
Na2 Na2 Si3 177.44(12) 29_554 100_665
Na2 Na2 Si3 132.51(14) 27_544 100_665
Si3 Na2 Si3 62.4(2) 29_554 100_665
Si3 Na2 Si3 36.01(8) 79_454 100_665
Si3 Na2 Si3 62.4(2) 177 100_665
Si3 Na2 Si3 96.6(4) 97_565 100_665
Si3 Na2 Si3 65.0(2) 156_565 100_665
Si3 Na2 Si3 1.64(9) 122_655 100_665
Si2 Na2 Si3 36.95(12) 122_655 100_665
Si2 Na2 Si3 96.3(3) 97_565 100_665
Si3 Na2 Si3 129.0(4) 81_455 100_665
Si3 Na2 Si3 37.48(16) 36_554 100_665
Si3 Na2 Si3 76.48(19) 50_464 100_665
Si3 Na2 Si3 94.0(2) . 100_665
Si3 Na2 Si3 61.69(15) 152_565 100_665
Si3 Na2 Si3 125.4(3) 174_565 100_665
Si3 Na2 Si3 64.11(15) 103_666 100_665
Si3 Na2 Si3 125.8(3) 125 100_665
Si3 Na2 Si3 111.74(16) 76_455 100_665
Si3 Na2 Si3 61.21(13) 58_554 100_665
Si3 Na2 Si3 153.2(4) 11_455 100_665
Si3 Na2 Si3 92.33(14) 27_544 100_665
Si2 Na2 Si3 91.84(6) 171_566 100_665
Si2 Na2 Si3 145.69(5) 148_565 100_665
Si3 Na2 Si3 120.162(5) 131_665 100_665
Si3 Na2 Si3 91.09(4) 171_566 100_665
Si3 Na2 Si3 120.712(4) 106_566 100_665
Si3 Na2 Si3 173.8(3) 148_565 100_665
Si3 Na2 Si3 120.07(7) 8 100_665
Si3 Na2 Si3 142.80(17) 54_455 100_665
Si2 Na2 Si3 61.72(18) 52_454 100_665
Si2 Na2 Si3 36.36(10) 3_554 100_665
Na2 Na2 Si3 94.3(3) 177 100_665
Na2 Na2 Si3 91.59(10) 125 100_665
Na2 Na2 Si3 34.34(9) 179_665 100_665
Na2 Na2 Si3 38.90(18) 103_666 100_665
Na2 Na2 Si3 96.7(4) 97_565 100_665
Na2 Na2 Si3 38.83(17) 169_565 100_665
Si3 Na2 Si3 95.0(3) 123_565 100_665
Si3 Na2 Si3 61.84(15) 107_665 100_665
Si3 Na2 Si3 63.82(16) 130_565 100_665
Na2 Na2 Si1 143.23(8) 11_455 169
Na2 Na2 Si1 87.52(13) 79_454 169
Na2 Na2 Si1 87.52(13) 81_455 169
Na2 Na2 Si1 143.23(9) 29_554 169
Na2 Na2 Si1 122.40(15) 27_544 169
Si3 Na2 Si1 59.69(17) 29_554 169
Si3 Na2 Si1 59.69(17) 79_454 169
Si3 Na2 Si1 35.69(7) 177 169
Si3 Na2 Si1 96.3(3) 97_565 169
Si3 Na2 Si1 96.3(3) 156_565 169
Si3 Na2 Si1 35.69(7) 122_655 169
Si2 Na2 Si1 1.76(10) 122_655 169
Si2 Na2 Si1 117.0(4) 97_565 169
Si3 Na2 Si1 112.4(3) 81_455 169
Si3 Na2 Si1 59.19(13) 36_554 169
Si3 Na2 Si1 112.4(3) 50_464 169
Si3 Na2 Si1 59.19(13) . 169
Si3 Na2 Si1 36.87(13) 152_565 169
Si3 Na2 Si1 152.1(4) 174_565 169
Si3 Na2 Si1 93.37(14) 103_666 169
Si3 Na2 Si1 93.37(14) 125 169
Si3 Na2 Si1 147.5(2) 76_455 169
Si3 Na2 Si1 58.84(10) 58_554 169
Si3 Na2 Si1 147.5(2) 11_455 169
Si3 Na2 Si1 58.84(10) 27_544 169
Si2 Na2 Si1 109.891(2) 171_566 169
Si2 Na2 Si1 109.891(2) 148_565 169
Si3 Na2 Si1 141.98(12) 131_665 169
Si3 Na2 Si1 90.898(5) 171_566 169
Si3 Na2 Si1 90.898(4) 106_566 169
Si3 Na2 Si1 141.98(12) 148_565 169
Si3 Na2 Si1 106.17(8) 8 169
Si3 Na2 Si1 138.6(2) 54_455 169
Si2 Na2 Si1 59.53(16) 52_454 169
Si2 Na2 Si1 59.53(16) 3_554 169
Na2 Na2 Si1 74.9(2) 177 169
Na2 Na2 Si1 70.397(15) 125 169
Na2 Na2 Si1 70.397(15) 179_665 169
Na2 Na2 Si1 74.9(2) 103_666 169
Na2 Na2 Si1 74.8(2) 97_565 169
Na2 Na2 Si1 74.8(2) 169_565 169
Si3 Na2 Si1 94.8(2) 123_565 169
Si3 Na2 Si1 36.06(7) 107_665 169
Si3 Na2 Si1 94.8(2) 130_565 169
Si3 Na2 Si1 36.06(7) 100_665 169
Na2 Na2 Si1 87.52(14) 11_455 97_565
Na2 Na2 Si1 143.23(9) 79_454 97_565
Na2 Na2 Si1 143.23(9) 81_455 97_565
Na2 Na2 Si1 87.52(14) 29_554 97_565
Na2 Na2 Si1 122.40(16) 27_544 97_565
Si3 Na2 Si1 59.69(17) 29_554 97_565
Si3 Na2 Si1 59.69(17) 79_454 97_565
Si3 Na2 Si1 96.3(3) 177 97_565
Si3 Na2 Si1 35.69(7) 97_565 97_565
Si3 Na2 Si1 35.69(7) 156_565 97_565
Si3 Na2 Si1 96.3(3) 122_655 97_565
Si2 Na2 Si1 117.0(4) 122_655 97_565
Si2 Na2 Si1 1.76(10) 97_565 97_565
Si3 Na2 Si1 59.19(13) 81_455 97_565
Si3 Na2 Si1 112.4(3) 36_554 97_565
Si3 Na2 Si1 59.19(13) 50_464 97_565
Si3 Na2 Si1 112.4(3) . 97_565
Si3 Na2 Si1 152.1(4) 152_565 97_565
Si3 Na2 Si1 36.87(13) 174_565 97_565
Si3 Na2 Si1 93.37(14) 103_666 97_565
Si3 Na2 Si1 93.37(14) 125 97_565
Si3 Na2 Si1 58.84(10) 76_455 97_565
Si3 Na2 Si1 147.5(2) 58_554 97_565
Si3 Na2 Si1 58.84(10) 11_455 97_565
Si3 Na2 Si1 147.5(2) 27_544 97_565
Si2 Na2 Si1 109.891(2) 171_566 97_565
Si2 Na2 Si1 109.891(2) 148_565 97_565
Si3 Na2 Si1 90.898(5) 131_665 97_565
Si3 Na2 Si1 141.98(12) 171_566 97_565
Si3 Na2 Si1 141.98(12) 106_566 97_565
Si3 Na2 Si1 90.898(5) 148_565 97_565
Si3 Na2 Si1 138.6(2) 8 97_565
Si3 Na2 Si1 106.17(8) 54_455 97_565
Si2 Na2 Si1 59.53(16) 52_454 97_565
Si2 Na2 Si1 59.53(16) 3_554 97_565
Na2 Na2 Si1 70.397(15) 177 97_565
Na2 Na2 Si1 74.9(2) 125 97_565
Na2 Na2 Si1 74.9(2) 179_665 97_565
Na2 Na2 Si1 70.397(15) 103_666 97_565
Na2 Na2 Si1 74.8(2) 97_565 97_565
Na2 Na2 Si1 74.8(2) 169_565 97_565
Si3 Na2 Si1 36.06(7) 123_565 97_565
Si3 Na2 Si1 94.8(2) 107_665 97_565
Si3 Na2 Si1 36.06(7) 130_565 97_565
Si3 Na2 Si1 94.8(2) 100_665 97_565
Si1 Na2 Si1 115.2(3) 169 97_565
Na2 Na2 Si2 142.40(18) 11_455 .
Na2 Na2 Si2 105.37(13) 79_454 .
Na2 Na2 Si2 55.24(18) 81_455 .
Na2 Na2 Si2 87.55(13) 29_554 .
Na2 Na2 Si2 99.04(18) 27_544 .
Si3 Na2 Si2 64.64(9) 29_554 .
Si3 Na2 Si2 97.6(3) 79_454 .
Si3 Na2 Si2 34.21(4) 177 .
Si3 Na2 Si2 75.47(12) 97_565 .
Si3 Na2 Si2 128.4(4) 156_565 .
Si3 Na2 Si2 92.58(18) 122_655 .
Si2 Na2 Si2 57.74(5) 122_655 .
Si2 Na2 Si2 111.9(2) 97_565 .
Si3 Na2 Si2 63.83(5) 81_455 .
Si3 Na2 Si2 113.76(10) 36_554 .
Si3 Na2 Si2 164.0(5) 50_464 .
Si3 Na2 Si2 2.05(11) . .
Si3 Na2 Si2 59.11(3) 152_565 .
Si3 Na2 Si2 122.54(4) 174_565 .
Si3 Na2 Si2 147.91(4) 103_666 .
Si3 Na2 Si2 35.63(5) 125 .
Si3 Na2 Si2 153.76(14) 76_455 .
Si3 Na2 Si2 92.707(16) 58_554 .
Si3 Na2 Si2 92.770(15) 11_455 .
Si3 Na2 Si2 36.74(6) 27_544 .
Si2 Na2 Si2 138.1(3) 171_566 .
Si2 Na2 Si2 56.951(4) 148_565 .
Si3 Na2 Si2 139.3(3) 131_665 .
Si3 Na2 Si2 106.03(15) 171_566 .
Si3 Na2 Si2 58.481(9) 106_566 .
Si3 Na2 Si2 87.67(9) 148_565 .
Si3 Na2 Si2 90.20(14) 8 .
Si3 Na2 Si2 107.3(2) 54_455 .
Si2 Na2 Si2 65.28(13) 52_454 .
Si2 Na2 Si2 96.9(2) 3_554 .
Na2 Na2 Si2 40.8(2) 177 .
Na2 Na2 Si2 36.46(4) 125 .
Na2 Na2 Si2 125.63(11) 179_665 .
Na2 Na2 Si2 129.0(3) 103_666 .
Na2 Na2 Si2 36.40(4) 97_565 .
Na2 Na2 Si2 130.6(4) 169_565 .
Si3 Na2 Si2 75.14(12) 123_565 .
Si3 Na2 Si2 35.52(5) 107_665 .
Si3 Na2 Si2 127.0(3) 130_565 .
Si3 Na2 Si2 92.54(16) 100_665 .
Si1 Na2 Si2 58.04(7) 169 .
Si1 Na2 Si2 111.16(19) 97_565 .
Na2 Na2 Si2 105.37(12) 11_455 26_454
Na2 Na2 Si2 142.40(18) 79_454 26_454
Na2 Na2 Si2 87.55(14) 81_455 26_454
Na2 Na2 Si2 55.24(18) 29_554 26_454
Na2 Na2 Si2 99.04(18) 27_544 26_454
Si3 Na2 Si2 64.64(9) 29_554 26_454
Si3 Na2 Si2 97.6(3) 79_454 26_454
Si3 Na2 Si2 75.47(12) 177 26_454
Si3 Na2 Si2 34.21(4) 97_565 26_454
Si3 Na2 Si2 92.58(18) 156_565 26_454
Si3 Na2 Si2 128.4(4) 122_655 26_454
Si2 Na2 Si2 111.9(2) 122_655 26_454
Si2 Na2 Si2 57.74(5) 97_565 26_454
Si3 Na2 Si2 2.05(11) 81_455 26_454
Si3 Na2 Si2 164.0(5) 36_554 26_454
Si3 Na2 Si2 113.76(10) 50_464 26_454
Si3 Na2 Si2 63.83(5) . 26_454
Si3 Na2 Si2 122.54(4) 152_565 26_454
Si3 Na2 Si2 59.11(3) 174_565 26_454
Si3 Na2 Si2 147.91(4) 103_666 26_454
Si3 Na2 Si2 35.63(5) 125 26_454
Si3 Na2 Si2 92.707(16) 76_455 26_454
Si3 Na2 Si2 153.76(14) 58_554 26_454
Si3 Na2 Si2 36.74(6) 11_455 26_454
Si3 Na2 Si2 92.770(15) 27_544 26_454
Si2 Na2 Si2 138.1(3) 171_566 26_454
Si2 Na2 Si2 56.951(4) 148_565 26_454
Si3 Na2 Si2 106.03(15) 131_665 26_454
Si3 Na2 Si2 139.3(3) 171_566 26_454
Si3 Na2 Si2 87.67(9) 106_566 26_454
Si3 Na2 Si2 58.481(9) 148_565 26_454
Si3 Na2 Si2 107.3(2) 8 26_454
Si3 Na2 Si2 90.20(14) 54_455 26_454
Si2 Na2 Si2 65.28(13) 52_454 26_454
Si2 Na2 Si2 96.9(2) 3_554 26_454
Na2 Na2 Si2 36.46(4) 177 26_454
Na2 Na2 Si2 40.8(2) 125 26_454
Na2 Na2 Si2 129.0(3) 179_665 26_454
Na2 Na2 Si2 125.63(11) 103_666 26_454
Na2 Na2 Si2 36.40(4) 97_565 26_454
Na2 Na2 Si2 130.6(4) 169_565 26_454
Si3 Na2 Si2 35.52(5) 123_565 26_454
Si3 Na2 Si2 75.14(12) 107_665 26_454
Si3 Na2 Si2 92.54(16) 130_565 26_454
Si3 Na2 Si2 127.0(3) 100_665 26_454
Si1 Na2 Si2 111.16(19) 169 26_454
Si1 Na2 Si2 58.04(7) 97_565 26_454
Si2 Na2 Si2 63.64(4) . 26_454
Na2 Na2 Si2 55.24(18) 11_455 50_464
Na2 Na2 Si2 87.55(13) 79_454 50_464
Na2 Na2 Si2 142.40(17) 81_455 50_464
Na2 Na2 Si2 105.37(13) 29_554 50_464
Na2 Na2 Si2 99.04(18) 27_544 50_464
Si3 Na2 Si2 97.6(3) 29_554 50_464
Si3 Na2 Si2 64.64(9) 79_454 50_464
Si3 Na2 Si2 128.4(4) 177 50_464
Si3 Na2 Si2 92.58(18) 97_565 50_464
Si3 Na2 Si2 34.21(4) 156_565 50_464
Si3 Na2 Si2 75.47(12) 122_655 50_464
Si2 Na2 Si2 111.9(2) 122_655 50_464
Si2 Na2 Si2 57.74(5) 97_565 50_464
Si3 Na2 Si2 113.76(10) 81_455 50_464
Si3 Na2 Si2 63.83(5) 36_554 50_464
Si3 Na2 Si2 2.05(11) 50_464 50_464
Si3 Na2 Si2 164.0(5) . 50_464
Si3 Na2 Si2 122.54(4) 152_565 50_464
Si3 Na2 Si2 59.11(3) 174_565 50_464
Si3 Na2 Si2 35.63(5) 103_666 50_464
Si3 Na2 Si2 147.91(4) 125 50_464
Si3 Na2 Si2 36.74(6) 76_455 50_464
Si3 Na2 Si2 92.770(15) 58_554 50_464
Si3 Na2 Si2 92.707(16) 11_455 50_464
Si3 Na2 Si2 153.76(14) 27_544 50_464
Si2 Na2 Si2 56.951(4) 171_566 50_464
Si2 Na2 Si2 138.1(3) 148_565 50_464
Si3 Na2 Si2 58.481(9) 131_665 50_464
Si3 Na2 Si2 87.67(9) 171_566 50_464
Si3 Na2 Si2 139.3(3) 106_566 50_464
Si3 Na2 Si2 106.03(15) 148_565 50_464
Si3 Na2 Si2 107.3(2) 8 50_464
Si3 Na2 Si2 90.20(14) 54_455 50_464
Si2 Na2 Si2 96.9(2) 52_454 50_464
Si2 Na2 Si2 65.28(13) 3_554 50_464
Na2 Na2 Si2 125.63(11) 177 50_464
Na2 Na2 Si2 129.0(3) 125 50_464
Na2 Na2 Si2 40.8(2) 179_665 50_464
Na2 Na2 Si2 36.46(4) 103_666 50_464
Na2 Na2 Si2 130.6(4) 97_565 50_464
Na2 Na2 Si2 36.40(4) 169_565 50_464
Si3 Na2 Si2 92.54(16) 123_565 50_464
Si3 Na2 Si2 127.0(3) 107_665 50_464
Si3 Na2 Si2 35.52(5) 130_565 50_464
Si3 Na2 Si2 75.14(12) 100_665 50_464
Si1 Na2 Si2 111.16(19) 169 50_464
Si1 Na2 Si2 58.04(7) 97_565 50_464
Si2 Na2 Si2 161.9(4) . 50_464
Si2 Na2 Si2 113.24(9) 26_454 50_464

loop_
_geom_bond_atom_site_label_1
_geom_bond_atom_site_label_2
_geom_bond_distance
_geom_bond_site_symmetry_2
Si3 Si3 2.3540(5) 125
Si3 Si3 2.3540(5) 177
Si3 Si2 2.3587(5) .
Si3 Si3 2.3867(9) 27_544
Si3 Na2 3.555(19) 81_455
Si3 Na2 3.729(13) 125
Si3 Na2 3.729(13) 97_565
Si3 Si2 3.7560(5) 148_565
Si3 Si2 3.7560(5) 122_655
Si3 Si1 3.7899(5) .
Si3 Si2 3.8305(6) 27_544
Si3 Na2 3.848(2) 29_554
Si3 Na2 3.848(3) .
Si3 Si3 3.8515(2) 106_566
Si3 Si3 3.8515(2) 152_565
Si3 Si3 3.8516(2) 107_665
Si3 Si3 3.8516(2) 175_556
Si3 Si3 3.8937(8) 60_454
Si3 Si3 3.8937(8) 78_445
Si3 Na2 3.9962(16) 107_665
Si3 Na2 4.008(2) 177
Si3 Na2 4.009(6) 79_454
Si3 Na2 4.009(6) 27_544
Si3 Si3 4.0742(8) 81_455
Si3 Si3 4.0742(8) 29_554
Si3 Na2 4.258(15) 175_556
Si3 Na2 4.258(15) 123_565
Si3 Na2 4.270(19) 11_455
Si3 Si3 4.7054(9) 97_565
Si3 Si1 5.3135(3) 121
Si1 Si2 2.3372(8) 27_544
Si1 Si2 2.3372(8) 76_445
Si1 Si2 2.3372(8) .
Si1 Si2 2.3372(8) 50_454
Si1 Si3 3.7899(5) 83_445
Si1 Si3 3.7899(5) 27_544
Si1 Si3 3.7899(5) 55_454
Si1 Si3 3.7899(5) 60_454
Si1 Si3 3.7899(5) 50_454
Si1 Si3 3.7899(5) 34_544
Si1 Si3 3.7899(5) 76_445
Si1 Si3 3.7899(5) 32_544
Si1 Si3 3.7899(5) 78_445
Si1 Si3 3.7899(5) 9
Si1 Si3 3.7899(5) 5
Si1 Si3 5.3135(3) 156
Si1 Si3 5.3135(3) 174
Si1 Si3 5.3135(3) 180_556
Si1 Si3 5.3135(3) 130
Si1 Si3 5.3135(3) 106_566
Si1 Si3 5.3135(3) 146
Si1 Si3 5.3135(3) 152_565
Si1 Si3 5.3135(3) 128
Si1 Si3 5.3135(3) 124_655
Si1 Si3 5.3135(3) 102_665
Si1 Si3 5.3135(3) 98_656
Si1 Si3 5.3135(3) 172
Si1 Si3 5.3135(3) 177
Si1 Si3 5.3135(3) 169
Si2 Si3 2.3587(5) 60_454
Si2 Si3 2.3587(5) 78_445
Si2 Si3 3.7560(5) 172
Si2 Si3 3.7560(5) 146
Si2 Si3 3.7560(5) 177
Si2 Si3 3.7560(5) 125
Si2 Si3 3.7560(5) 175_556
Si2 Si3 3.7560(5) 107_665
Si2 Na2 3.799(10) 107_665
Si2 Na2 3.799(10) 125
Si2 Na2 3.799(10) 97_565
Si2 Si2 3.8166(13) 27_544
Si2 Si2 3.8166(13) 76_445
Si2 Si2 3.8166(13) 50_454
Si2 Si3 3.8305(6) 27_544
Si2 Si3 3.8305(6) 34_544
Si2 Si3 3.8305(6) 32_544
Si2 Na2 4.232(13) 175_556
Si2 Na2 4.232(13) 123_565
Si2 Na2 4.232(13) 177
Si2 Si2 5.2660(3) 172
Si2 Si2 5.2660(3) 146
Si2 Si2 5.2660(3) 148_565
Si2 Si2 5.2660(3) 122_655
Si2 Si2 5.2660(3) 147_565
Si2 Si2 5.2660(3) 99_566
Si2 Si3 5.3823(4) 152_565
Si2 Si3 5.3823(4) 106_566
Na2 Na2 0.53(3) 11_455
Na2 Na2 0.53(3) 79_454
Na2 Na2 0.53(3) 81_455
Na2 Na2 0.53(3) 29_554
Na2 Na2 0.75(4) 27_544
Na2 Si3 3.555(19) 29_554
Na2 Si3 3.555(19) 79_454
Na2 Si3 3.728(13) 177
Na2 Si3 3.728(13) 97_565
Na2 Si3 3.728(13) 156_565
Na2 Si3 3.728(13) 122_655
Na2 Si2 3.799(10) 122_655
Na2 Si2 3.799(10) 97_565
Na2 Si3 3.848(2) 81_455
Na2 Si3 3.848(2) 36_554
Na2 Si3 3.848(2) 50_464
Na2 Si3 3.9961(16) 152_565
Na2 Si3 3.9961(16) 174_565
Na2 Si3 4.008(2) 103_666
Na2 Si3 4.008(2) 125
Na2 Si3 4.009(6) 76_455
Na2 Si3 4.009(6) 58_554
Na2 Si3 4.009(6) 11_455
Na2 Si3 4.009(6) 27_544
Na2 Si2 4.232(13) 171_566
Na2 Si2 4.232(13) 148_565
Na2 Si3 4.258(15) 131_665
Na2 Si3 4.258(15) 171_566
Na2 Si3 4.258(15) 106_566
Na2 Si3 4.258(15) 148_565
Na2 Si3 4.270(19) 8
Na2 Si3 4.270(19) 54_455
Na2 Si2 5.913(19) 52_454
Na2 Si2 5.913(19) 3_554
Na2 Na2 5.92(2) 177
Na2 Na2 5.92(2) 125
Na2 Na2 5.92(2) 179_665
Na2 Na2 5.92(2) 103_666
Na2 Na2 5.94(2) 97_565
Na2 Na2 5.94(2) 169_565
Na2 Si3 6.111(13) 123_565
Na2 Si3 6.111(13) 107_665
Na2 Si3 6.111(13) 130_565
Na2 Si3 6.111(13) 100_665
Na2 Si1 6.132(11) 169
Na2 Si1 6.132(11) 97_565
Na2 Si2 6.200(3) 26_454
Na2 Si2 6.200(3) 50_464
